data_2021845
loop_
_publ_author_name
'Tavtorkin, Alexander N.'
'Korchagina, Sof'ya A.'
'Komarov, Pavel D.'
'Vinogradov, Alexey A.'
'Churakov, Andrei V.'
'Nifant'ev, Ilya E.'
'Minyaev, Mikhail E.'

_publ_section_title
;
 Chromium complexes bearing disubstituted organophosphate ligands and
 their use in ethylene polymerization
;
_journal_coeditor_code FP3081
_journal_issue 1
_journal_name_full 'Acta Crystallographica Section C'
_journal_page_first 93
_journal_page_last 103
_journal_paper_doi 10.1107/S2053229619015699
_journal_volume 76
_journal_year 2020
_chemical_absolute_configuration ad
_chemical_formula_iupac '[Cr2 (C19 H32 O4 P)4 (C19 H33 O4 P)2 (O H)2], 2C7 H16'
_chemical_formula_moiety 'C114 H196 Cr2 O26 P6, 2(C7 H16)'
_chemical_formula_sum 'C128 H228 Cr2 O26 P6'
_chemical_formula_weight 2472.91
_chemical_name_systematic
;Bis(\m-butyl 2,6-di-<i>tert</i>-butyl-4-methylphenyl hydrogen phosphato-\k<i>O</i>:\k<i>O</i>')di-\m-hydroxido-bis[(butyl
2,6-di-<i>tert</i>-butyl-4-methylphenyl hydrogen phosphato-\k<i>O</i>)(butyl 2,6-di-<i>tert</i>-butyl-4-methylphenyl phosphato-\k<i>O</i>)chromium](<i>Cr</i>---<i>Cr</i>) heptane disolvate
;
_space_group_crystal_system monoclinic
_space_group_IT_number 4
_space_group_name_Hall 'P 2yb'
_space_group_name_H-M_alt 'P 1 21 1'
_atom_sites_solution_hydrogens mixed
_atom_sites_solution_primary direct
_atom_sites_solution_secondary difmap
_audit_creation_method SHELXL-2017/1
_cell_angle_alpha 90
_cell_angle_beta 105.4430(10)
_cell_angle_gamma 90
_cell_formula_units_Z 2
_cell_length_a 16.0576(12)
_cell_length_b 24.7423(19)
_cell_length_c 18.2142(14)
_cell_measurement_reflns_used 9920
_cell_measurement_temperature 110(2)
_cell_measurement_theta_max 30.262
_cell_measurement_theta_min 2.138
_cell_volume 6975.3(9)
_computing_cell_refinement
;
SAINT (Bruker, 2008)
;
_computing_data_collection
;
<i>APEX2</i> (Bruker, 2008)
;
_computing_data_reduction
;
SAINT (Bruker, 2008)
;
_computing_molecular_graphics
;
SHELXTL (Sheldrick, 2008)
;
_computing_publication_material
;
SHELXTL (Sheldrick, 2008)
;
_computing_structure_refinement
;
SHELXL2017 (Sheldrick, 2015)
;
_computing_structure_solution
;
SHELXS (Sheldrick, 2008)
;
_diffrn_ambient_temperature 110(2)
_diffrn_measured_fraction_theta_full 0.996
_diffrn_measured_fraction_theta_max 0.993
_diffrn_measurement_device_type 'Bruker SMART APEXII'
_diffrn_measurement_method \w
_diffrn_radiation_monochromator graphite
_diffrn_radiation_source 'fine-focus sealed tube'
_diffrn_radiation_type MoK\a
_diffrn_radiation_wavelength 0.71073
_diffrn_reflns_av_R_equivalents 0.0295
_diffrn_reflns_av_unetI/netI 0.0468
_diffrn_reflns_limit_h_max 20
_diffrn_reflns_limit_h_min -19
_diffrn_reflns_limit_k_max 31
_diffrn_reflns_limit_k_min -31
_diffrn_reflns_limit_l_max 23
_diffrn_reflns_limit_l_min -23
_diffrn_reflns_number 59295
_diffrn_reflns_theta_full 25.242
_diffrn_reflns_theta_max 27.000
_diffrn_reflns_theta_min 1.316
_exptl_absorpt_coefficient_mu 0.289
_exptl_absorpt_correction_T_max 0.9445
_exptl_absorpt_correction_T_min 0.8932
_exptl_absorpt_correction_type multi-scan
_exptl_absorpt_process_details
;
(SADABS; Bruker, 2008)
;
_exptl_crystal_colour blue
_exptl_crystal_density_diffrn 1.177
_exptl_crystal_density_method 'not measured'
_exptl_crystal_description prism
_exptl_crystal_F_000 2684
_exptl_crystal_size_max 0.40
_exptl_crystal_size_mid 0.35
_exptl_crystal_size_min 0.20
_refine_diff_density_max 0.479
_refine_diff_density_min -0.284
_refine_ls_abs_structure_details
;
Refined as an inversion twin
;
_refine_ls_abs_structure_Flack 0.330(15)
_refine_ls_extinction_method none
_refine_ls_goodness_of_fit_ref 1.020
_refine_ls_hydrogen_treatment mixed
_refine_ls_matrix_type full
_refine_ls_number_parameters 1541
_refine_ls_number_reflns 29623
_refine_ls_number_restraints 7
_refine_ls_restrained_S_all 1.022
_refine_ls_R_factor_all 0.0541
_refine_ls_R_factor_gt 0.0427
_refine_ls_shift/su_max 0.001
_refine_ls_shift/su_mean 0.000
_refine_ls_structure_factor_coef Fsqd
_refine_ls_weighting_details 'w=1/[\s^2^(Fo^2^)+(0.0634P)^2^+1.4487P] where P=(Fo^2^+2Fc^2^)/3'
_refine_ls_weighting_scheme calc
_refine_ls_wR_factor_gt 0.1047
_refine_ls_wR_factor_ref 0.1118
_reflns_number_gt 25525
_reflns_number_total 29623
_reflns_threshold_expression 'I > 2\s(I)'
_cod_data_source_file fp3081sup1.cif
_cod_data_source_block mol1
_cod_depositor_comments 'Adding full bibliography for 2021845--2021847.cif.'
_cod_original_sg_symbol_H-M 'P 21'
_cod_database_code 2021845
_cod_database_fobs_code 2021845
_shelx_space_group_comment
;
The symmetry employed for this shelxl refinement is uniquely defined
by the following loop, which should always be used as a source of
symmetry information in preference to the above space-group names.
They are only intended as comments.
;
_shelx_estimated_absorpt_t_min 0.893
_shelx_estimated_absorpt_t_max 0.944

loop_
_space_group_symop_operation_xyz
'x, y, z'
'-x, y+1/2, -z'

loop_
_atom_site_type_symbol
_atom_site_label
_atom_site_fract_x
_atom_site_fract_y
_atom_site_fract_z
_atom_site_U_iso_or_equiv
_atom_site_adp_type
_atom_site_calc_flag
_atom_site_occupancy
_atom_site_disorder_assembly
_atom_site_disorder_group
Cr Cr1 0.19654(4) 0.78777(2) 0.20397(3) 0.01334(12) Uani d 1 . .
Cr Cr2 0.30885(4) 0.71323(2) 0.30838(3) 0.01367(12) Uani d 1 . .
P P1 0.27979(6) 0.69227(4) 0.13441(5) 0.0176(2) Uani d 1 . .
P P2 0.22714(6) 0.80872(4) 0.37790(5) 0.01591(19) Uani d 1 . .
P P3 -0.00509(6) 0.81150(4) 0.09576(5) 0.0199(2) Uani d 1 . .
P P4 0.20689(6) 0.91351(4) 0.13673(6) 0.0191(2) Uani d 1 . .
P P5 0.51376(6) 0.68981(4) 0.40623(5) 0.0186(2) Uani d 1 . .
P P6 0.29938(6) 0.58847(4) 0.38510(6) 0.0202(2) Uani d 1 . .
O O1 0.31695(18) 0.78320(11) 0.26257(14) 0.0150(5) Uani d 1 . .
H H1 0.347(3) 0.7848(18) 0.243(2) 0.014(12) Uiso d 1 . .
O O2 0.18743(17) 0.71707(11) 0.24970(14) 0.0158(5) Uani d 1 . .
H H2 0.156(3) 0.7173(19) 0.274(3) 0.023(12) Uiso d 1 . .
O O3 0.34874(17) 0.69584(11) 0.08613(14) 0.0189(5) Uani d 1 . .
O O4 0.22311(18) 0.64304(12) 0.09717(16) 0.0269(6) Uani d 1 . .
O O5 0.22699(17) 0.74378(11) 0.12393(14) 0.0195(6) Uani d 1 . .
O O6 0.33028(17) 0.68044(11) 0.21523(14) 0.0206(6) Uani d 1 . .
O O7 0.15916(17) 0.80812(11) 0.42656(14) 0.0181(5) Uani d 1 . .
O O8 0.28850(18) 0.85585(11) 0.41594(15) 0.0226(6) Uani d 1 . .
O O9 0.17679(16) 0.82152(10) 0.29694(13) 0.0167(5) Uani d 1 . .
O O10 0.27485(16) 0.75568(11) 0.38762(14) 0.0180(5) Uani d 1 . .
O O11 -0.07177(17) 0.82115(11) 0.14495(15) 0.0236(6) Uani d 1 . .
O O12 -0.04508(18) 0.76754(12) 0.03434(15) 0.0289(7) Uani d 1 . .
O O13 0.07254(16) 0.78832(12) 0.14982(14) 0.0220(6) Uani d 1 . .
O O14 0.00660(18) 0.86218(12) 0.05427(16) 0.0277(7) Uani d 1 . .
O O15 0.26250(16) 0.92328(10) 0.07731(14) 0.0185(5) Uani d 1 . .
O O16 0.24639(18) 0.95127(11) 0.20662(15) 0.0255(6) Uani d 1 . .
O O17 0.22135(17) 0.85560(11) 0.15758(15) 0.0222(6) Uani d 1 . .
O O18 0.11435(19) 0.93051(12) 0.10415(19) 0.0281(7) Uani d 1 . .
H H18 0.084(4) 0.910(3) 0.078(4) 0.08(2) Uiso d 1 . .
O O19 0.57156(16) 0.68500(11) 0.34884(14) 0.0210(6) Uani d 1 . .
O O20 0.56732(19) 0.72865(13) 0.46936(15) 0.0310(7) Uani d 1 . .
O O21 0.43160(16) 0.71558(12) 0.36256(15) 0.0217(6) Uani d 1 . .
O O22 0.50602(19) 0.63651(13) 0.44336(17) 0.0296(7) Uani d 1 . .
H H22 0.454(4) 0.609(3) 0.437(3) 0.072(19) Uiso d 1 . .
O O23 0.23471(16) 0.58112(10) 0.43622(14) 0.0175(5) Uani d 1 . .
O O24 0.2664(2) 0.54558(12) 0.32067(18) 0.0340(7) Uani d 1 . .
O O25 0.28974(17) 0.64447(11) 0.35595(15) 0.0236(6) Uani d 1 . .
O O26 0.38969(19) 0.57318(12) 0.42912(19) 0.0350(7) Uani d 1 . .
C C1 0.3362(3) 0.67458(15) 0.0118(2) 0.0193(8) Uani d 1 . .
C C2 0.3760(3) 0.62454(16) 0.0062(2) 0.0216(8) Uani d 1 . .
C C3 0.3514(3) 0.59938(17) -0.0645(2) 0.0288(9) Uani d 1 . .
H H3A 0.375801 0.565197 -0.070361 0.035 Uiso calc 1 . .
C C4 0.2928(3) 0.62211(18) -0.1267(2) 0.0334(10) Uani d 1 . .
C C5 0.2649(3) 0.67405(17) -0.1199(2) 0.0295(9) Uani d 1 . .
H H5A 0.227913 0.690885 -0.163342 0.035 Uiso calc 1 . .
C C6 0.2888(3) 0.70296(15) -0.0516(2) 0.0216(8) Uani d 1 . .
C C7 0.4470(3) 0.59894(17) 0.0719(2) 0.0267(9) Uani d 1 . .
C C8 0.4916(3) 0.55194(19) 0.0428(3) 0.0373(11) Uani d 1 . .
H H8A 0.511987 0.564062 -0.000564 0.056 Uiso calc 1 . .
H H8B 0.450488 0.522173 0.026841 0.056 Uiso calc 1 . .
H H8C 0.540834 0.539504 0.083706 0.056 Uiso calc 1 . .
C C9 0.5170(3) 0.6411(2) 0.1060(3) 0.0406(11) Uani d 1 . .
H H9A 0.536984 0.657907 0.065047 0.061 Uiso calc 1 . .
H H9B 0.565690 0.623276 0.141869 0.061 Uiso calc 1 . .
H H9C 0.492883 0.668824 0.132767 0.061 Uiso calc 1 . .
C C10 0.4090(3) 0.57611(19) 0.1342(3) 0.0363(11) Uani d 1 . .
H H10A 0.391266 0.605953 0.162041 0.054 Uiso calc 1 . .
H H10B 0.452690 0.554177 0.169492 0.054 Uiso calc 1 . .
H H10C 0.358670 0.553594 0.110872 0.054 Uiso calc 1 . .
C C11 0.2621(4) 0.5910(2) -0.2013(3) 0.0489(13) Uani d 1 . .
H H11A 0.236288 0.616186 -0.242595 0.073 Uiso calc 1 . .
H H11B 0.218826 0.564192 -0.196585 0.073 Uiso calc 1 . .
H H11C 0.311257 0.572592 -0.212572 0.073 Uiso calc 1 . .
C C12 0.2627(3) 0.76385(16) -0.0552(2) 0.0236(8) Uani d 1 . .
C C13 0.2759(3) 0.78797(19) -0.1295(2) 0.0361(10) Uani d 1 . .
H H13A 0.265904 0.827061 -0.130230 0.054 Uiso calc 1 . .
H H13B 0.235097 0.771258 -0.173353 0.054 Uiso calc 1 . .
H H13C 0.335152 0.780901 -0.132002 0.054 Uiso calc 1 . .
C C14 0.1674(3) 0.76990(18) -0.0565(2) 0.0279(9) Uani d 1 . .
H H14A 0.150546 0.807993 -0.064051 0.042 Uiso calc 1 . .
H H14B 0.158858 0.757276 -0.008030 0.042 Uiso calc 1 . .
H H14C 0.131737 0.748304 -0.098302 0.042 Uiso calc 1 . .
C C15 0.3194(3) 0.79792(16) 0.0089(2) 0.0266(9) Uani d 1 . .
H H15A 0.308775 0.836352 -0.002987 0.040 Uiso calc 1 . .
H H15B 0.380392 0.789700 0.013846 0.040 Uiso calc 1 . .
H H15C 0.305505 0.789564 0.056847 0.040 Uiso calc 1 . .
C C16 0.1329(3) 0.6369(2) 0.0983(3) 0.0338(11) Uani d 1 . .
H H16A 0.116099 0.667180 0.126995 0.041 Uiso calc 1 . .
H H16B 0.125469 0.602702 0.124017 0.041 Uiso calc 1 . .
C C17 0.0769(3) 0.63666(18) 0.0184(3) 0.0345(10) Uani d 1 . .
H H17A 0.082371 0.672166 -0.004900 0.041 Uiso calc 1 . .
H H17B 0.016044 0.632761 0.019997 0.041 Uiso calc 1 . .
C C18 0.0963(3) 0.5930(2) -0.0324(3) 0.0432(12) Uani d 1 . .
H H18A 0.090239 0.557324 -0.009881 0.052 Uiso calc 1 . .
H H18B 0.157018 0.596727 -0.034554 0.052 Uiso calc 1 . .
C C19 0.0374(4) 0.5952(3) -0.1127(3) 0.075(2) Uani d 1 . .
H H19A 0.054003 0.566788 -0.143605 0.112 Uiso calc 1 . .
H H19B 0.042746 0.630572 -0.135257 0.112 Uiso calc 1 . .
H H19C -0.022537 0.589600 -0.111282 0.112 Uiso calc 1 . .
C C20 0.1641(2) 0.83303(16) 0.4970(2) 0.0186(8) Uani d 1 . .
C C21 0.1217(3) 0.88352(16) 0.4951(2) 0.0209(8) Uani d 1 . .
C C22 0.1319(3) 0.90937(17) 0.5650(2) 0.0305(10) Uani d 1 . .
H H22A 0.106419 0.943962 0.565784 0.037 Uiso calc 1 . .
C C23 0.1775(3) 0.88659(17) 0.6334(2) 0.0345(11) Uani d 1 . .
C C24 0.2107(3) 0.83576(17) 0.6319(2) 0.0294(10) Uani d 1 . .
H H24A 0.239548 0.819549 0.679135 0.035 Uiso calc 1 . .
C C25 0.2048(3) 0.80612(16) 0.5652(2) 0.0202(8) Uani d 1 . .
C C26 0.0653(3) 0.90997(17) 0.4217(2) 0.0256(9) Uani d 1 . .
C C27 0.0015(3) 0.8689(2) 0.3743(3) 0.0417(12) Uani d 1 . .
H H27A -0.032150 0.852371 0.406028 0.063 Uiso calc 1 . .
H H27B 0.033612 0.840710 0.355542 0.063 Uiso calc 1 . .
H H27C -0.037538 0.887279 0.330938 0.063 Uiso calc 1 . .
C C28 0.0105(3) 0.9564(2) 0.4417(3) 0.0380(11) Uani d 1 . .
H H28A -0.023640 0.942614 0.474952 0.057 Uiso calc 1 . .
H H28B -0.028429 0.970670 0.394767 0.057 Uiso calc 1 . .
H H28C 0.048742 0.985272 0.467891 0.057 Uiso calc 1 . .
C C29 0.1198(3) 0.93595(18) 0.3743(3) 0.0337(10) Uani d 1 . .
H H29A 0.082023 0.955064 0.330930 0.051 Uiso calc 1 . .
H H29B 0.152036 0.907854 0.355572 0.051 Uiso calc 1 . .
H H29C 0.160493 0.961621 0.405867 0.051 Uiso calc 1 . .
C C30 0.1850(5) 0.9154(2) 0.7081(3) 0.0606(18) Uani d 1 . .
H H30A 0.229293 0.897697 0.748511 0.091 Uiso calc 1 . .
H H30B 0.129371 0.913993 0.720602 0.091 Uiso calc 1 . .
H H30C 0.201289 0.953178 0.703551 0.091 Uiso calc 1 . .
C C31 0.2392(3) 0.74751(16) 0.5718(2) 0.0215(8) Uani d 1 . .
C C32 0.3334(3) 0.74693(18) 0.5670(2) 0.0276(9) Uani d 1 . .
H H32A 0.336506 0.762779 0.518511 0.041 Uiso calc 1 . .
H H32B 0.354462 0.709594 0.570342 0.041 Uiso calc 1 . .
H H32C 0.369342 0.768059 0.609224 0.041 Uiso calc 1 . .
C C33 0.2392(3) 0.72386(17) 0.6503(2) 0.0299(9) Uani d 1 . .
H H33A 0.181706 0.728090 0.658524 0.045 Uiso calc 1 . .
H H33B 0.281803 0.743087 0.690362 0.045 Uiso calc 1 . .
H H33C 0.254188 0.685397 0.651821 0.045 Uiso calc 1 . .
C C34 0.1828(3) 0.70950(16) 0.5127(2) 0.0226(8) Uani d 1 . .
H H34A 0.122979 0.711294 0.516275 0.034 Uiso calc 1 . .
H H34B 0.204209 0.672400 0.522555 0.034 Uiso calc 1 . .
H H34C 0.184906 0.720465 0.461565 0.034 Uiso calc 1 . .
C C35 0.3724(3) 0.8643(3) 0.4028(3) 0.0485(15) Uani d 1 . .
H H35A 0.365916 0.875343 0.349302 0.058 Uiso calc 1 . .
H H35B 0.406597 0.830544 0.412526 0.058 Uiso calc 1 . .
C C36 0.4171(4) 0.9078(2) 0.4558(3) 0.0499(14) Uani d 1 . .
H H36A 0.474646 0.913736 0.447074 0.060 Uiso calc 1 . .
H H36B 0.383781 0.941693 0.441883 0.060 Uiso calc 1 . .
C C37 0.4292(4) 0.8983(3) 0.5386(3) 0.0554(15) Uani d 1 . .
H H37A 0.454419 0.861852 0.551504 0.066 Uiso calc 1 . .
H H37B 0.371917 0.898582 0.549297 0.066 Uiso calc 1 . .
C C38 0.4867(4) 0.9394(3) 0.5895(3) 0.0619(16) Uani d 1 . .
H H38A 0.488128 0.932150 0.642689 0.093 Uiso calc 1 . .
H H38B 0.463943 0.975755 0.575459 0.093 Uiso calc 1 . .
H H38C 0.545349 0.936765 0.583211 0.093 Uiso calc 1 . .
C C39 -0.1625(2) 0.81267(17) 0.1203(2) 0.0209(8) Uani d 1 . .
C C40 -0.2166(3) 0.85553(17) 0.0884(2) 0.0251(9) Uani d 1 . .
C C41 -0.3025(3) 0.84222(17) 0.0547(2) 0.0258(9) Uani d 1 . .
H H41A -0.340547 0.869887 0.029531 0.031 Uiso calc 1 . .
C C42 -0.3350(3) 0.79053(18) 0.0560(2) 0.0246(8) Uani d 1 . .
C C43 -0.2807(2) 0.75162(16) 0.0976(2) 0.0199(8) Uani d 1 . .
H H43A -0.303872 0.716957 0.102862 0.024 Uiso calc 1 . .
C C44 -0.1935(3) 0.76095(15) 0.1320(2) 0.0198(8) Uani d 1 . .
C C45 -0.1907(3) 0.91608(18) 0.0884(3) 0.0343(10) Uani d 1 . .
C C46 -0.1781(4) 0.9316(2) 0.0113(3) 0.0505(14) Uani d 1 . .
H H46A -0.130314 0.910627 0.001678 0.076 Uiso calc 1 . .
H H46B -0.164580 0.970274 0.011147 0.076 Uiso calc 1 . .
H H46C -0.231143 0.924085 -0.028635 0.076 Uiso calc 1 . .
C C47 -0.2658(4) 0.9510(2) 0.1019(4) 0.0635(18) Uani d 1 . .
H H47A -0.317596 0.945639 0.059699 0.095 Uiso calc 1 . .
H H47B -0.249200 0.989204 0.104730 0.095 Uiso calc 1 . .
H H47C -0.277780 0.940092 0.149781 0.095 Uiso calc 1 . .
C C48 -0.1112(3) 0.9311(2) 0.1527(3) 0.0436(12) Uani d 1 . .
H H48A -0.059540 0.914867 0.142878 0.065 Uiso calc 1 . .
H H48B -0.118336 0.917605 0.201252 0.065 Uiso calc 1 . .
H H48C -0.104750 0.970520 0.155251 0.065 Uiso calc 1 . .
C C49 -0.4292(3) 0.7789(2) 0.0190(2) 0.0312(10) Uani d 1 . .
H H49A -0.434003 0.748130 -0.015737 0.047 Uiso calc 1 . .
H H49B -0.456166 0.810765 -0.009726 0.047 Uiso calc 1 . .
H H49C -0.458485 0.770391 0.058344 0.047 Uiso calc 1 . .
C C50 -0.1398(2) 0.71653(16) 0.1846(2) 0.0207(8) Uani d 1 . .
C C51 -0.0865(3) 0.68213(18) 0.1440(2) 0.0286(9) Uani d 1 . .
H H51A -0.060320 0.651892 0.176875 0.043 Uiso calc 1 . .
H H51B -0.040873 0.704365 0.132800 0.043 Uiso calc 1 . .
H H51C -0.124115 0.668077 0.096344 0.043 Uiso calc 1 . .
C C52 -0.0789(3) 0.74234(18) 0.2562(2) 0.0302(10) Uani d 1 . .
H H52A -0.060440 0.714769 0.295775 0.045 Uiso calc 1 . .
H H52B -0.109569 0.771266 0.274928 0.045 Uiso calc 1 . .
H H52C -0.028216 0.757384 0.243183 0.045 Uiso calc 1 . .
C C53 -0.2004(3) 0.67843(17) 0.2123(2) 0.0295(9) Uani d 1 . .
H H53A -0.166192 0.653774 0.250753 0.044 Uiso calc 1 . .
H H53B -0.234816 0.657484 0.169117 0.044 Uiso calc 1 . .
H H53C -0.238995 0.699696 0.234612 0.044 Uiso calc 1 . .
C C54 -0.1079(3) 0.7779(2) -0.0380(2) 0.0382(11) Uani d 1 . .
H H54A -0.085713 0.805713 -0.066992 0.046 Uiso calc 1 . .
H H54B -0.162648 0.791220 -0.029209 0.046 Uiso calc 1 . .
C C55 -0.1232(3) 0.7255(2) -0.0819(3) 0.0403(11) Uani d 1 . .
H H55A -0.136960 0.696880 -0.048951 0.048 Uiso calc 1 . .
H H55B -0.069411 0.714911 -0.094853 0.048 Uiso calc 1 . .
C C56 -0.1958(3) 0.7288(2) -0.1545(3) 0.0457(12) Uani d 1 . .
H H56A -0.181540 0.756280 -0.188724 0.055 Uiso calc 1 . .
H H56B -0.249678 0.740182 -0.142193 0.055 Uiso calc 1 . .
C C57 -0.2101(4) 0.6740(2) -0.1951(3) 0.0505(13) Uani d 1 . .
H H57A -0.260912 0.676069 -0.239039 0.076 Uiso calc 1 . .
H H57B -0.219416 0.646211 -0.159791 0.076 Uiso calc 1 . .
H H57C -0.159174 0.664706 -0.212492 0.076 Uiso calc 1 . .
C C58 0.2872(3) 0.97642(15) 0.0637(2) 0.0190(8) Uani d 1 . .
C C59 0.2311(3) 1.00879(15) 0.0099(2) 0.0226(8) Uani d 1 . .
C C60 0.2531(3) 1.06387(16) 0.0124(2) 0.0276(9) Uani d 1 . .
H H60A 0.214523 1.088000 -0.020571 0.033 Uiso calc 1 . .
C C61 0.3265(3) 1.08447(15) 0.0594(2) 0.0264(9) Uani d 1 . .
C C62 0.3868(3) 1.04867(16) 0.1028(2) 0.0246(9) Uani d 1 . .
H H62A 0.440905 1.062356 0.131696 0.029 Uiso calc 1 . .
C C63 0.3705(2) 0.99330(16) 0.1054(2) 0.0196(8) Uani d 1 . .
C C64 0.1534(3) 0.98983(17) -0.0558(2) 0.0309(9) Uani d 1 . .
C C65 0.0691(3) 1.0127(2) -0.0464(3) 0.0399(11) Uani d 1 . .
H H65A 0.059703 0.999965 0.001688 0.060 Uiso calc 1 . .
H H65B 0.021208 1.000723 -0.088887 0.060 Uiso calc 1 . .
H H65C 0.071824 1.052310 -0.046038 0.060 Uiso calc 1 . .
C C66 0.1697(4) 1.01252(19) -0.1303(2) 0.0414(11) Uani d 1 . .
H H66A 0.168141 1.052106 -0.129329 0.062 Uiso calc 1 . .
H H66B 0.124837 0.999236 -0.174243 0.062 Uiso calc 1 . .
H H66C 0.226488 1.000528 -0.134406 0.062 Uiso calc 1 . .
C C67 0.1457(3) 0.92832(18) -0.0669(2) 0.0360(11) Uani d 1 . .
H H67A 0.126756 0.912126 -0.024941 0.054 Uiso calc 1 . .
H H67B 0.202043 0.913372 -0.067466 0.054 Uiso calc 1 . .
H H67C 0.103419 0.920222 -0.115304 0.054 Uiso calc 1 . .
C C68 0.3472(3) 1.14426(17) 0.0605(3) 0.0376(11) Uani d 1 . .
H H68A 0.301943 1.162967 0.022128 0.056 Uiso calc 1 . .
H H68B 0.402963 1.149390 0.049058 0.056 Uiso calc 1 . .
H H68C 0.350111 1.159106 0.111004 0.056 Uiso calc 1 . .
C C69 0.4442(3) 0.95353(16) 0.1404(2) 0.0240(8) Uani d 1 . .
C C70 0.5275(3) 0.98355(19) 0.1796(3) 0.0348(10) Uani d 1 . .
H H70A 0.573448 0.957324 0.200293 0.052 Uiso calc 1 . .
H H70B 0.517713 1.005786 0.221014 0.052 Uiso calc 1 . .
H H70C 0.544559 1.006776 0.142478 0.052 Uiso calc 1 . .
C C71 0.4271(3) 0.91311(19) 0.1989(3) 0.0373(11) Uani d 1 . .
H H71A 0.479757 0.892313 0.221098 0.056 Uiso calc 1 . .
H H71B 0.380547 0.888453 0.173625 0.056 Uiso calc 1 . .
H H71C 0.410184 0.932838 0.239321 0.056 Uiso calc 1 . .
C C72 0.4625(3) 0.92140(18) 0.0738(3) 0.0332(9) Uani d 1 . .
H H72A 0.513980 0.898915 0.092798 0.050 Uiso calc 1 . .
H H72B 0.472291 0.946600 0.035379 0.050 Uiso calc 1 . .
H H72C 0.412855 0.898282 0.050767 0.050 Uiso calc 1 . .
C C73 0.2063(3) 1.00264(18) 0.2174(3) 0.0396(11) Uani d 1 . .
H H73A 0.146923 0.996371 0.221684 0.048 Uiso calc 1 . .
H H73B 0.203107 1.026633 0.173215 0.048 Uiso calc 1 . .
C C74 0.2611(4) 1.0291(2) 0.2902(3) 0.0474(13) Uani d 1 . .
H H74A 0.229478 1.060882 0.301829 0.057 Uiso calc 1 . .
H H74B 0.267332 1.003094 0.332706 0.057 Uiso calc 1 . .
C C75 0.3489(3) 1.0468(2) 0.2879(3) 0.0456(12) Uani d 1 . .
H H75A 0.343338 1.071580 0.244124 0.055 Uiso calc 1 . .
H H75B 0.382115 1.014832 0.279247 0.055 Uiso calc 1 . .
C C76 0.3991(4) 1.0752(2) 0.3600(3) 0.0517(13) Uani d 1 . .
H H76A 0.454550 1.087870 0.353596 0.078 Uiso calc 1 . .
H H76B 0.409374 1.050000 0.402987 0.078 Uiso calc 1 . .
H H76C 0.365694 1.106212 0.370120 0.078 Uiso calc 1 . .
C C77 0.6615(2) 0.69359(16) 0.3683(2) 0.0207(8) Uani d 1 . .
C C78 0.7176(3) 0.65031(16) 0.3961(2) 0.0250(9) Uani d 1 . .
C C79 0.8041(3) 0.66422(18) 0.4273(2) 0.0286(9) Uani d 1 . .
H H79A 0.843593 0.636384 0.449432 0.034 Uiso calc 1 . .
C C80 0.8354(3) 0.71604(19) 0.4276(2) 0.0262(9) Uani d 1 . .
C C81 0.7788(3) 0.75582(16) 0.3893(2) 0.0212(8) Uani d 1 . .
H H81A 0.800642 0.791040 0.385139 0.025 Uiso calc 1 . .
C C82 0.6913(2) 0.74581(16) 0.3569(2) 0.0189(8) Uani d 1 . .
C C83 0.6936(3) 0.58952(18) 0.3936(3) 0.0327(10) Uani d 1 . .
C C84 0.6889(3) 0.5711(2) 0.4723(3) 0.0423(12) Uani d 1 . .
H H84A 0.742657 0.580792 0.510158 0.063 Uiso calc 1 . .
H H84B 0.681051 0.531806 0.472217 0.063 Uiso calc 1 . .
H H84C 0.640067 0.588820 0.485150 0.063 Uiso calc 1 . .
C C85 0.7648(4) 0.5569(2) 0.3720(4) 0.0560(16) Uani d 1 . .
H H85A 0.772895 0.570566 0.323828 0.084 Uiso calc 1 . .
H H85B 0.748038 0.518727 0.366105 0.084 Uiso calc 1 . .
H H85C 0.818925 0.560553 0.412124 0.084 Uiso calc 1 . .
C C86 0.6091(3) 0.57534(19) 0.3336(3) 0.0376(11) Uani d 1 . .
H H86A 0.610685 0.590217 0.284143 0.056 Uiso calc 1 . .
H H86B 0.560077 0.590807 0.348876 0.056 Uiso calc 1 . .
H H86C 0.602800 0.535976 0.329682 0.056 Uiso calc 1 . .
C C87 0.9289(3) 0.7292(2) 0.4654(3) 0.0371(11) Uani d 1 . .
H H87A 0.964790 0.697502 0.463532 0.056 Uiso calc 1 . .
H H87B 0.935161 0.739429 0.518562 0.056 Uiso calc 1 . .
H H87C 0.947374 0.759364 0.438491 0.056 Uiso calc 1 . .
C C88 0.6342(3) 0.79125(17) 0.3103(2) 0.0217(8) Uani d 1 . .
C C89 0.5675(3) 0.76829(18) 0.2401(2) 0.0299(10) Uani d 1 . .
H H89A 0.525765 0.745791 0.256815 0.045 Uiso calc 1 . .
H H89B 0.597172 0.746336 0.210039 0.045 Uiso calc 1 . .
H H89C 0.537111 0.798131 0.208766 0.045 Uiso calc 1 . .
C C90 0.5885(3) 0.82375(18) 0.3598(2) 0.0313(10) Uani d 1 . .
H H90A 0.540495 0.802491 0.368415 0.047 Uiso calc 1 . .
H H90B 0.566190 0.857515 0.333750 0.047 Uiso calc 1 . .
H H90C 0.629599 0.832016 0.408774 0.047 Uiso calc 1 . .
C C91 0.6906(3) 0.83101(17) 0.2790(2) 0.0298(10) Uani d 1 . .
H H91A 0.653330 0.856997 0.244873 0.045 Uiso calc 1 . .
H H91B 0.724748 0.810895 0.250936 0.045 Uiso calc 1 . .
H H91C 0.729451 0.850376 0.321519 0.045 Uiso calc 1 . .
C C92 0.5654(3) 0.7263(2) 0.5478(2) 0.0391(11) Uani d 1 . .
H H92A 0.538489 0.692010 0.557815 0.047 Uiso calc 1 . .
H H92B 0.530889 0.756696 0.559468 0.047 Uiso calc 1 . .
C C93 0.6569(3) 0.7297(2) 0.5969(3) 0.0529(14) Uani d 1 . .
H H93A 0.687905 0.696522 0.589003 0.064 Uiso calc 1 . .
H H93B 0.655660 0.730207 0.650975 0.064 Uiso calc 1 . .
C C94 0.7081(3) 0.7782(2) 0.5827(3) 0.0503(13) Uani d 1 . .
H H94A 0.766287 0.777128 0.618955 0.060 Uiso calc 1 . .
H H94B 0.715577 0.775668 0.530605 0.060 Uiso calc 1 . .
C C95 0.6667(5) 0.8312(3) 0.5910(4) 0.080(2) Uani d 1 . .
H H95A 0.703387 0.860725 0.582067 0.120 Uiso calc 1 . .
H H95B 0.659339 0.834175 0.642563 0.120 Uiso calc 1 . .
H H95C 0.610052 0.833296 0.553765 0.120 Uiso calc 1 . .
C C96 0.1977(2) 0.53013(14) 0.44415(19) 0.0156(7) Uani d 1 . .
C C97 0.1202(2) 0.51599(16) 0.3907(2) 0.0184(8) Uani d 1 . .
C C98 0.0948(3) 0.46230(17) 0.3908(2) 0.0227(8) Uani d 1 . .
H H98A 0.044271 0.450826 0.353754 0.027 Uiso calc 1 . .
C C99 0.1398(3) 0.42508(15) 0.4425(2) 0.0231(8) Uani d 1 . .
C C100 0.2087(3) 0.44300(15) 0.4995(2) 0.0222(8) Uani d 1 . .
H H10D 0.237141 0.417981 0.537518 0.027 Uiso calc 1 . .
C C101 0.2388(2) 0.49610(15) 0.5045(2) 0.0195(8) Uani d 1 . .
C C102 0.0593(2) 0.55544(17) 0.3353(2) 0.0260(9) Uani d 1 . .
C C103 0.0562(4) 0.5399(3) 0.2518(3) 0.0466(16) Uani d 0.895(7) A 1
H H10E 0.011851 0.561522 0.216647 0.070 Uiso calc 0.895(7) A 1
H H10F 0.042181 0.501459 0.243729 0.070 Uiso calc 0.895(7) A 1
H H10G 0.112573 0.547006 0.242549 0.070 Uiso calc 0.895(7) A 1
C C104 0.0801(3) 0.6152(2) 0.3455(4) 0.0455(16) Uani d 0.895(7) A 1
H H10H 0.086934 0.625319 0.398798 0.068 Uiso calc 0.895(7) A 1
H H10I 0.032856 0.636202 0.312691 0.068 Uiso calc 0.895(7) A 1
H H10J 0.133825 0.622731 0.331578 0.068 Uiso calc 0.895(7) A 1
C C105 -0.0306(3) 0.5486(2) 0.3462(4) 0.0383(13) Uani d 0.895(7) A 1
H H10K -0.029650 0.557744 0.398723 0.057 Uiso calc 0.895(7) A 1
H H10L -0.049307 0.511019 0.335696 0.057 Uiso calc 0.895(7) A 1
H H10M -0.070921 0.572607 0.311046 0.057 Uiso calc 0.895(7) A 1
C C153 0.085(3) 0.573(3) 0.272(3) 0.0466(16) Uani d 0.105(7) A 2
H H53E 0.034067 0.582173 0.231030 0.070 Uiso calc 0.105(7) A 2
H H53F 0.117505 0.544131 0.255299 0.070 Uiso calc 0.105(7) A 2
H H53G 0.121993 0.604947 0.286022 0.070 Uiso calc 0.105(7) A 2
C C154 0.038(3) 0.6022(18) 0.393(3) 0.0455(16) Uani d 0.105(7) A 2
H H54E 0.078867 0.632301 0.396663 0.068 Uiso calc 0.105(7) A 2
H H54F 0.044574 0.586542 0.443447 0.068 Uiso calc 0.105(7) A 2
H H54G -0.020899 0.615324 0.372438 0.068 Uiso calc 0.105(7) A 2
C C155 -0.035(3) 0.530(2) 0.310(3) 0.0383(13) Uani d 0.105(7) A 2
H H55E -0.055156 0.522243 0.355136 0.057 Uiso calc 0.105(7) A 2
H H55F -0.033280 0.496107 0.282081 0.057 Uiso calc 0.105(7) A 2
H H55G -0.074599 0.555305 0.276886 0.057 Uiso calc 0.105(7) A 2
C C106 0.1105(3) 0.36660(16) 0.4395(3) 0.0324(10) Uani d 1 . .
H H10N 0.048089 0.365305 0.433973 0.049 Uiso calc 1 . .
H H10O 0.140929 0.348233 0.486717 0.049 Uiso calc 1 . .
H H10P 0.123455 0.348494 0.396017 0.049 Uiso calc 1 . .
C C107 0.3093(3) 0.51195(15) 0.5773(2) 0.0240(8) Uani d 1 . .
C C108 0.3947(3) 0.48514(18) 0.5766(2) 0.0315(9) Uani d 1 . .
H H10Q 0.438206 0.493259 0.624365 0.047 Uiso calc 1 . .
H H10R 0.414211 0.499021 0.533628 0.047 Uiso calc 1 . .
H H10S 0.386548 0.445937 0.571489 0.047 Uiso calc 1 . .
C C109 0.3232(3) 0.57305(17) 0.5899(2) 0.0360(11) Uani d 1 . .
H H10T 0.358640 0.579700 0.641906 0.054 Uiso calc 1 . .
H H10U 0.267107 0.590966 0.582529 0.054 Uiso calc 1 . .
H H10V 0.352598 0.587460 0.553411 0.054 Uiso calc 1 . .
C C110 0.2794(3) 0.49101(18) 0.6458(2) 0.0340(10) Uani d 1 . .
H H11D 0.322001 0.500984 0.693196 0.051 Uiso calc 1 . .
H H11E 0.273669 0.451588 0.642730 0.051 Uiso calc 1 . .
H H11F 0.223401 0.507157 0.644967 0.051 Uiso calc 1 . .
C C111 0.3179(4) 0.5319(2) 0.2691(3) 0.0535(15) Uani d 1 . .
H H11G 0.376339 0.520082 0.298118 0.064 Uiso calc 1 . .
H H11H 0.323950 0.563663 0.237890 0.064 Uiso calc 1 . .
C C112 0.2712(4) 0.4857(2) 0.2175(3) 0.0552(15) Uani d 1 . .
H H11I 0.213884 0.498783 0.187830 0.066 Uiso calc 1 . .
H H11J 0.304784 0.476223 0.180962 0.066 Uiso calc 1 . .
C C113 0.2595(4) 0.4373(2) 0.2589(3) 0.0533(14) Uani d 1 . .
H H11K 0.224058 0.446211 0.294162 0.064 Uiso calc 1 . .
H H11L 0.316506 0.424519 0.289715 0.064 Uiso calc 1 . .
C C114 0.2157(5) 0.3922(3) 0.2057(4) 0.078(2) Uani d 1 . .
H H11M 0.210195 0.360184 0.235707 0.117 Uiso calc 1 . .
H H11N 0.250437 0.383328 0.170575 0.117 Uiso calc 1 . .
H H11O 0.158143 0.404153 0.176628 0.117 Uiso calc 1 . .
C C115 1.0071(5) 0.3315(3) 0.2331(4) 0.078(2) Uani d 1 . .
H H15D 0.974679 0.364704 0.235743 0.117 Uiso calc 1 . .
H H15E 1.000804 0.322069 0.179645 0.117 Uiso calc 1 . .
H H15F 1.068302 0.337267 0.258765 0.117 Uiso calc 1 . .
C C116 0.9733(4) 0.2874(2) 0.2707(3) 0.0532(13) Uani d 1 . .
H H16D 0.914276 0.278506 0.239867 0.064 Uiso calc 1 . .
H H16E 0.968794 0.300376 0.320920 0.064 Uiso calc 1 . .
C C117 1.0267(4) 0.2365(3) 0.2826(4) 0.071(2) Uani d 1 . .
H H17D 1.083059 0.244211 0.319310 0.085 Uiso calc 1 . .
H H17E 1.038283 0.226388 0.233606 0.085 Uiso calc 1 . .
C C118 0.9860(4) 0.1886(2) 0.3115(3) 0.0566(14) Uani d 1 . .
H H18D 0.966731 0.200290 0.356297 0.068 Uiso calc 1 . .
H H18E 0.933924 0.177609 0.271405 0.068 Uiso calc 1 . .
C C119 1.0438(5) 0.1399(3) 0.3337(4) 0.079(2) Uani d 1 . .
H H19D 1.089624 0.148251 0.380644 0.095 Uiso calc 1 . .
H H19E 1.072095 0.132038 0.292781 0.095 Uiso calc 1 . .
C C120 0.9936(6) 0.0892(3) 0.3476(5) 0.084(2) Uani d 1 . .
H H20D 0.947501 0.081196 0.300695 0.100 Uiso calc 1 . .
H H20E 1.033519 0.057995 0.357918 0.100 Uiso calc 1 . .
C C121 0.9533(4) 0.0956(2) 0.4130(4) 0.0637(16) Uani d 1 . .
H H21D 0.930200 0.060692 0.423862 0.096 Uiso calc 1 . .
H H21E 0.906382 0.122087 0.399439 0.096 Uiso calc 1 . .
H H21F 0.997169 0.108026 0.458208 0.096 Uiso calc 1 . .
C C122 0.4526(10) 0.9288(4) 0.8223(7) 0.172(6) Uani d 1 . .
H H22D 0.395884 0.935663 0.831017 0.257 Uiso calc 1 . .
H H22E 0.464383 0.956033 0.787383 0.257 Uiso calc 1 . .
H H22F 0.497205 0.930619 0.870917 0.257 Uiso calc 1 . .
C C123 0.4531(8) 0.8736(5) 0.7882(6) 0.129(4) Uani d 1 . .
H H23D 0.419946 0.848502 0.811941 0.155 Uiso calc 1 . .
H H23E 0.423875 0.875397 0.733050 0.155 Uiso calc 1 . .
C C124 0.5411(8) 0.8521(4) 0.7986(5) 0.116(4) Uani d 1 . .
H H24D 0.568260 0.847631 0.853813 0.139 Uiso calc 1 . .
H H24E 0.575584 0.879064 0.779192 0.139 Uiso calc 1 . .
C C125 0.5456(5) 0.7987(5) 0.7594(5) 0.105(3) Uani d 1 . .
H H25D 0.521722 0.804039 0.703898 0.126 Uiso calc 1 . .
H H25E 0.607241 0.788786 0.768216 0.126 Uiso calc 1 . .
C C126 0.4992(5) 0.7517(3) 0.7834(4) 0.075(2) Uani d 1 . .
H H26D 0.519822 0.748136 0.839448 0.090 Uiso calc 1 . .
H H26E 0.436838 0.760405 0.770743 0.090 Uiso calc 1 . .
C C127 0.5095(5) 0.6988(4) 0.7489(4) 0.082(2) Uani d 1 . .
H H27D 0.490918 0.702304 0.692774 0.099 Uiso calc 1 . .
H H27E 0.571499 0.688886 0.763476 0.099 Uiso calc 1 . .
C C128 0.4621(4) 0.6567(3) 0.7710(4) 0.079(2) Uani d 1 . .
H H28D 0.483089 0.621795 0.757763 0.119 Uiso calc 1 . .
H H28E 0.400745 0.660666 0.744375 0.119 Uiso calc 1 . .
H H28F 0.469457 0.658381 0.826086 0.119 Uiso calc 1 . .

loop_
_atom_site_aniso_label
_atom_site_aniso_U_11
_atom_site_aniso_U_22
_atom_site_aniso_U_33
_atom_site_aniso_U_12
_atom_site_aniso_U_13
_atom_site_aniso_U_23
Cr1 0.0125(3) 0.0143(3) 0.0145(3) 0.0011(2) 0.0059(2) 0.0011(2)
Cr2 0.0135(3) 0.0137(3) 0.0151(3) 0.0021(2) 0.0061(2) 0.0011(2)
P1 0.0190(5) 0.0192(5) 0.0172(4) -0.0006(4) 0.0093(4) -0.0032(4)
P2 0.0165(5) 0.0168(5) 0.0164(4) 0.0004(4) 0.0077(4) -0.0019(3)
P3 0.0139(5) 0.0231(5) 0.0219(5) -0.0006(4) 0.0032(4) 0.0038(4)
P4 0.0169(5) 0.0167(5) 0.0248(5) 0.0005(4) 0.0074(4) 0.0041(4)
P5 0.0123(4) 0.0226(5) 0.0201(5) -0.0011(4) 0.0030(4) 0.0015(4)
P6 0.0172(5) 0.0163(5) 0.0280(5) -0.0004(4) 0.0074(4) 0.0019(4)
O1 0.0138(13) 0.0172(13) 0.0165(12) 0.0007(11) 0.0082(11) 0.0022(10)
O2 0.0157(13) 0.0169(13) 0.0169(12) -0.0001(11) 0.0079(10) 0.0005(10)
O3 0.0214(13) 0.0214(14) 0.0173(12) -0.0009(11) 0.0109(10) -0.0045(10)
O4 0.0264(15) 0.0283(16) 0.0303(15) -0.0091(12) 0.0150(12) -0.0102(12)
O5 0.0204(13) 0.0248(14) 0.0148(12) 0.0037(11) 0.0073(10) -0.0008(10)
O6 0.0237(14) 0.0201(14) 0.0206(13) 0.0068(11) 0.0106(11) -0.0014(10)
O7 0.0201(13) 0.0198(13) 0.0169(12) -0.0008(11) 0.0090(10) -0.0039(10)
O8 0.0201(14) 0.0238(15) 0.0258(14) -0.0034(11) 0.0091(11) -0.0065(11)
O9 0.0179(13) 0.0172(13) 0.0180(12) 0.0040(10) 0.0096(10) -0.0008(10)
O10 0.0171(13) 0.0239(15) 0.0144(12) 0.0039(11) 0.0064(10) -0.0009(10)
O11 0.0160(14) 0.0278(16) 0.0260(14) -0.0002(11) 0.0040(11) -0.0009(11)
O12 0.0260(15) 0.0336(16) 0.0237(14) -0.0009(12) 0.0008(12) -0.0011(12)
O13 0.0153(13) 0.0273(15) 0.0228(13) -0.0004(11) 0.0041(10) 0.0015(12)
O14 0.0207(14) 0.0310(16) 0.0299(15) -0.0044(12) 0.0038(12) 0.0098(12)
O15 0.0186(13) 0.0153(13) 0.0214(13) -0.0016(10) 0.0051(10) 0.0035(10)
O16 0.0285(15) 0.0246(14) 0.0263(15) -0.0003(12) 0.0122(12) -0.0002(11)
O17 0.0201(14) 0.0186(14) 0.0296(15) 0.0016(11) 0.0095(11) 0.0069(11)
O18 0.0198(14) 0.0214(15) 0.0424(18) 0.0003(12) 0.0070(13) 0.0065(13)
O19 0.0152(13) 0.0248(15) 0.0234(13) -0.0008(11) 0.0062(10) 0.0005(11)
O20 0.0314(16) 0.0431(18) 0.0179(14) -0.0121(14) 0.0057(12) -0.0014(12)
O21 0.0146(13) 0.0238(14) 0.0271(14) 0.0027(11) 0.0060(10) 0.0013(12)
O22 0.0204(15) 0.0349(17) 0.0326(16) -0.0003(13) 0.0056(12) 0.0142(13)
O23 0.0185(13) 0.0134(13) 0.0203(13) 0.0006(10) 0.0048(10) 0.0004(10)
O24 0.0405(18) 0.0308(16) 0.0406(18) -0.0103(13) 0.0280(15) -0.0137(13)
O25 0.0218(14) 0.0224(15) 0.0284(15) 0.0011(11) 0.0099(11) 0.0076(11)
O26 0.0203(15) 0.0311(17) 0.053(2) 0.0026(12) 0.0087(14) 0.0178(14)
C1 0.023(2) 0.0192(19) 0.0194(18) -0.0041(15) 0.0126(15) -0.0052(14)
C2 0.029(2) 0.020(2) 0.0203(19) -0.0015(16) 0.0146(16) -0.0010(14)
C3 0.047(3) 0.017(2) 0.028(2) 0.0017(18) 0.0218(19) -0.0026(16)
C4 0.058(3) 0.025(2) 0.022(2) -0.007(2) 0.018(2) -0.0071(16)
C5 0.043(3) 0.024(2) 0.022(2) -0.0004(18) 0.0101(18) 0.0020(16)
C6 0.025(2) 0.020(2) 0.0233(19) -0.0029(15) 0.0126(15) -0.0021(14)
C7 0.036(2) 0.022(2) 0.027(2) 0.0057(17) 0.0182(18) 0.0006(16)
C8 0.046(3) 0.031(2) 0.042(3) 0.013(2) 0.025(2) 0.0030(19)
C9 0.034(3) 0.037(3) 0.046(3) 0.005(2) 0.004(2) 0.004(2)
C10 0.049(3) 0.031(2) 0.036(2) 0.016(2) 0.024(2) 0.0113(18)
C11 0.082(4) 0.039(3) 0.024(2) -0.005(3) 0.010(2) -0.013(2)
C12 0.029(2) 0.0188(19) 0.025(2) 0.0010(16) 0.0109(16) 0.0027(15)
C13 0.054(3) 0.024(2) 0.036(2) 0.003(2) 0.022(2) 0.0047(19)
C14 0.029(2) 0.031(2) 0.025(2) -0.0008(17) 0.0087(17) 0.0000(16)
C15 0.029(2) 0.018(2) 0.036(2) -0.0020(16) 0.0149(18) -0.0018(16)
C16 0.028(2) 0.041(3) 0.038(3) -0.013(2) 0.020(2) -0.011(2)
C17 0.029(2) 0.028(2) 0.048(3) -0.0010(17) 0.011(2) -0.0062(19)
C18 0.041(3) 0.044(3) 0.045(3) -0.003(2) 0.011(2) -0.021(2)
C19 0.070(4) 0.090(5) 0.053(4) -0.001(4) -0.002(3) -0.030(3)
C20 0.0209(19) 0.0201(19) 0.0187(18) -0.0027(15) 0.0120(15) -0.0032(14)
C21 0.027(2) 0.0168(19) 0.024(2) 0.0004(16) 0.0147(16) 0.0010(14)
C22 0.051(3) 0.016(2) 0.030(2) 0.0059(18) 0.021(2) 0.0001(16)
C23 0.062(3) 0.023(2) 0.022(2) 0.002(2) 0.016(2) -0.0038(16)
C24 0.046(3) 0.025(2) 0.0173(19) -0.0005(18) 0.0072(18) 0.0014(15)
C25 0.025(2) 0.0172(18) 0.0211(18) -0.0012(15) 0.0112(15) -0.0010(14)
C26 0.029(2) 0.022(2) 0.029(2) 0.0094(16) 0.0138(17) 0.0054(16)
C27 0.037(3) 0.037(3) 0.044(3) 0.004(2) -0.003(2) 0.003(2)
C28 0.043(3) 0.039(3) 0.039(3) 0.021(2) 0.025(2) 0.010(2)
C29 0.051(3) 0.027(2) 0.032(2) 0.016(2) 0.026(2) 0.0111(17)
C30 0.130(6) 0.030(3) 0.024(2) 0.012(3) 0.024(3) -0.0046(19)
C31 0.024(2) 0.0189(18) 0.0219(19) 0.0028(15) 0.0069(15) -0.0002(14)
C32 0.023(2) 0.035(2) 0.022(2) 0.0033(17) 0.0028(16) -0.0018(16)
C33 0.042(2) 0.023(2) 0.027(2) 0.0085(18) 0.0134(18) 0.0045(16)
C34 0.0227(19) 0.0155(18) 0.031(2) 0.0004(15) 0.0098(16) 0.0010(16)
C35 0.041(3) 0.066(4) 0.052(3) -0.032(3) 0.035(3) -0.029(3)
C36 0.045(3) 0.054(3) 0.056(3) -0.027(2) 0.024(3) -0.020(3)
C37 0.044(3) 0.062(4) 0.052(3) -0.012(3) -0.002(3) -0.006(3)
C38 0.063(4) 0.066(4) 0.051(3) -0.011(3) 0.006(3) -0.017(3)
C39 0.0141(18) 0.025(2) 0.0241(19) -0.0021(15) 0.0056(14) -0.0016(15)
C40 0.026(2) 0.021(2) 0.030(2) 0.0024(16) 0.0095(17) -0.0010(16)
C41 0.024(2) 0.024(2) 0.029(2) 0.0075(16) 0.0072(17) 0.0025(16)
C42 0.0191(19) 0.028(2) 0.0271(19) 0.0003(16) 0.0062(15) -0.0025(17)
C43 0.0200(19) 0.0192(19) 0.0217(19) -0.0047(15) 0.0077(15) -0.0024(14)
C44 0.0221(19) 0.0193(19) 0.0202(18) 0.0049(15) 0.0094(15) 0.0024(15)
C45 0.027(2) 0.018(2) 0.055(3) 0.0018(17) 0.008(2) 0.0003(19)
C46 0.051(3) 0.033(3) 0.060(3) -0.008(2) 0.001(3) 0.020(2)
C47 0.042(3) 0.027(3) 0.117(6) 0.006(2) 0.015(3) -0.015(3)
C48 0.044(3) 0.023(2) 0.060(3) -0.003(2) 0.007(2) -0.010(2)
C49 0.019(2) 0.039(3) 0.034(2) -0.0001(18) 0.0021(17) 0.0005(19)
C50 0.0214(19) 0.0189(19) 0.0226(18) 0.0039(16) 0.0071(15) 0.0043(15)
C51 0.032(2) 0.025(2) 0.032(2) 0.0078(18) 0.0136(18) 0.0057(17)
C52 0.035(2) 0.031(2) 0.021(2) 0.0040(19) 0.0018(17) 0.0049(17)
C53 0.034(2) 0.027(2) 0.032(2) 0.0023(18) 0.0156(18) 0.0067(17)
C54 0.038(3) 0.047(3) 0.025(2) 0.004(2) -0.0006(19) 0.0010(19)
C55 0.042(3) 0.047(3) 0.030(2) 0.007(2) 0.007(2) -0.0035(19)
C56 0.047(3) 0.048(3) 0.038(3) -0.002(2) 0.005(2) 0.000(2)
C57 0.046(3) 0.055(3) 0.046(3) -0.010(2) 0.005(2) -0.005(2)
C58 0.027(2) 0.0175(18) 0.0150(17) -0.0013(15) 0.0102(15) 0.0003(13)
C59 0.031(2) 0.0200(18) 0.0157(17) 0.0026(16) 0.0042(15) 0.0026(14)
C60 0.044(3) 0.0188(19) 0.0204(19) 0.0075(17) 0.0093(17) 0.0068(15)
C61 0.045(3) 0.0168(19) 0.0227(19) -0.0022(17) 0.0180(18) 0.0025(15)
C62 0.032(2) 0.024(2) 0.0214(19) -0.0072(17) 0.0134(16) -0.0032(15)
C63 0.0221(19) 0.0226(19) 0.0162(17) -0.0011(15) 0.0088(15) 0.0044(14)
C64 0.037(2) 0.027(2) 0.023(2) 0.0053(18) -0.0024(17) 0.0020(16)
C65 0.035(3) 0.042(3) 0.036(2) 0.010(2) -0.003(2) 0.003(2)
C66 0.059(3) 0.038(3) 0.022(2) 0.004(2) 0.002(2) 0.0037(18)
C67 0.041(3) 0.032(2) 0.027(2) -0.0028(19) -0.0050(19) -0.0018(18)
C68 0.058(3) 0.019(2) 0.039(3) -0.006(2) 0.019(2) 0.0007(18)
C69 0.020(2) 0.0219(19) 0.030(2) -0.0001(15) 0.0081(16) 0.0024(16)
C70 0.023(2) 0.039(3) 0.040(2) -0.0022(19) 0.0035(18) -0.006(2)
C71 0.025(2) 0.039(3) 0.047(3) 0.0076(19) 0.009(2) 0.025(2)
C72 0.028(2) 0.030(2) 0.043(3) -0.0013(17) 0.0116(19) -0.0093(19)
C73 0.043(3) 0.030(2) 0.048(3) 0.008(2) 0.018(2) -0.008(2)
C74 0.060(3) 0.039(3) 0.051(3) 0.001(2) 0.029(3) -0.012(2)
C75 0.057(3) 0.040(3) 0.043(3) -0.002(2) 0.018(2) -0.005(2)
C76 0.058(3) 0.048(3) 0.051(3) -0.006(3) 0.018(3) -0.014(2)
C77 0.0145(18) 0.024(2) 0.0245(19) 0.0021(15) 0.0069(15) 0.0001(15)
C78 0.025(2) 0.021(2) 0.031(2) 0.0015(16) 0.0118(17) 0.0057(16)
C79 0.022(2) 0.031(2) 0.033(2) 0.0104(17) 0.0074(17) 0.0088(18)
C80 0.0190(19) 0.032(2) 0.028(2) -0.0003(17) 0.0068(15) 0.0014(17)
C81 0.0199(19) 0.021(2) 0.0239(19) 0.0007(15) 0.0075(15) 0.0019(15)
C82 0.0183(19) 0.0207(19) 0.0194(18) 0.0006(15) 0.0079(15) 0.0006(14)
C83 0.031(2) 0.021(2) 0.052(3) 0.0041(18) 0.020(2) 0.0058(19)
C84 0.037(3) 0.038(3) 0.051(3) 0.004(2) 0.011(2) 0.022(2)
C85 0.052(3) 0.023(3) 0.105(5) 0.004(2) 0.043(3) -0.003(3)
C86 0.047(3) 0.023(2) 0.044(3) -0.005(2) 0.015(2) -0.0057(19)
C87 0.022(2) 0.043(3) 0.042(3) 0.0004(19) 0.0021(19) 0.002(2)
C88 0.0224(19) 0.023(2) 0.0211(18) 0.0043(16) 0.0073(15) 0.0043(15)
C89 0.037(2) 0.024(2) 0.026(2) 0.0030(18) 0.0034(18) 0.0048(16)
C90 0.034(2) 0.030(2) 0.031(2) 0.0128(19) 0.0126(19) 0.0008(18)
C91 0.036(2) 0.024(2) 0.032(2) 0.0011(18) 0.0115(18) 0.0091(17)
C92 0.038(3) 0.052(3) 0.029(2) -0.013(2) 0.0128(19) -0.003(2)
C93 0.052(3) 0.064(4) 0.032(3) -0.014(3) -0.007(2) 0.012(2)
C94 0.043(3) 0.064(4) 0.037(3) -0.019(3) -0.002(2) 0.000(2)
C95 0.110(6) 0.062(4) 0.091(5) -0.035(4) 0.067(5) -0.027(4)
C96 0.0194(18) 0.0132(17) 0.0153(16) 0.0018(13) 0.0067(14) 0.0011(13)
C97 0.0183(18) 0.0215(19) 0.0163(17) 0.0005(15) 0.0065(14) 0.0000(14)
C98 0.0198(19) 0.027(2) 0.0208(19) -0.0055(15) 0.0053(15) -0.0018(15)
C99 0.027(2) 0.0192(19) 0.026(2) -0.0033(15) 0.0131(16) -0.0014(15)
C100 0.030(2) 0.0176(18) 0.0199(18) 0.0046(15) 0.0090(16) 0.0042(14)
C101 0.0231(19) 0.0189(18) 0.0155(17) 0.0027(15) 0.0035(14) -0.0005(14)
C102 0.0153(18) 0.031(2) 0.028(2) 0.0014(16) -0.0011(16) 0.0063(17)
C103 0.043(3) 0.067(4) 0.025(3) 0.018(3) 0.001(2) 0.010(3)
C104 0.025(3) 0.028(3) 0.070(4) 0.005(2) -0.013(2) 0.014(2)
C105 0.021(2) 0.041(3) 0.054(4) 0.006(2) 0.010(2) 0.006(3)
C153 0.043(3) 0.067(4) 0.025(3) 0.018(3) 0.001(2) 0.010(3)
C154 0.025(3) 0.028(3) 0.070(4) 0.005(2) -0.013(2) 0.014(2)
C155 0.021(2) 0.041(3) 0.054(4) 0.006(2) 0.010(2) 0.006(3)
C106 0.038(3) 0.021(2) 0.039(2) -0.0079(18) 0.012(2) -0.0010(17)
C107 0.026(2) 0.0194(18) 0.0209(19) 0.0037(15) -0.0032(15) -0.0007(14)
C108 0.026(2) 0.034(2) 0.029(2) 0.0075(18) -0.0009(17) 0.0006(17)
C109 0.045(3) 0.024(2) 0.028(2) 0.0008(19) -0.0104(19) -0.0058(17)
C110 0.040(3) 0.036(2) 0.022(2) 0.0072(19) 0.0010(18) 0.0004(17)
C111 0.075(4) 0.037(3) 0.072(4) -0.015(3) 0.060(3) -0.018(3)
C112 0.081(4) 0.043(3) 0.054(3) 0.003(3) 0.039(3) -0.009(2)
C113 0.072(4) 0.043(3) 0.051(3) -0.005(3) 0.028(3) -0.006(2)
C114 0.095(5) 0.050(4) 0.089(5) -0.023(4) 0.025(4) -0.022(3)
C115 0.084(5) 0.086(5) 0.054(4) 0.000(4) 0.002(3) 0.006(3)
C116 0.048(3) 0.056(3) 0.053(3) -0.002(3) 0.007(2) -0.005(3)
C117 0.052(4) 0.113(6) 0.052(4) 0.025(4) 0.024(3) 0.019(4)
C118 0.057(3) 0.056(3) 0.054(3) 0.007(3) 0.009(3) -0.006(3)
C119 0.077(5) 0.102(6) 0.066(4) 0.035(4) 0.033(4) 0.009(4)
C120 0.115(6) 0.045(4) 0.108(6) 0.025(4) 0.060(5) 0.004(4)
C121 0.069(4) 0.040(3) 0.093(5) 0.010(3) 0.041(4) 0.000(3)
C122 0.296(15) 0.085(7) 0.157(10) -0.101(9) 0.102(10) -0.050(7)
C123 0.135(9) 0.142(9) 0.128(8) -0.085(8) 0.067(7) -0.025(7)
C124 0.154(10) 0.127(9) 0.067(5) -0.071(8) 0.031(6) -0.008(5)
C125 0.069(5) 0.170(10) 0.077(5) -0.028(6) 0.023(4) 0.029(6)
C126 0.071(5) 0.109(6) 0.039(3) 0.004(4) 0.003(3) -0.010(3)
C127 0.065(4) 0.123(7) 0.051(4) 0.025(5) 0.001(3) 0.012(4)
C128 0.061(4) 0.071(5) 0.091(5) 0.012(4) -0.005(4) -0.014(4)

loop_
_atom_type_symbol
_atom_type_description
_atom_type_scat_dispersion_real
_atom_type_scat_dispersion_imag
_atom_type_scat_source
C C 0.0033 0.0016 'International Tables Vol C Tables 4.2.6.8 and 6.1.1.4'
H H 0.0000 0.0000 'International Tables Vol C Tables 4.2.6.8 and 6.1.1.4'
O O 0.0106 0.0060 'International Tables Vol C Tables 4.2.6.8 and 6.1.1.4'
P P 0.1023 0.0942 'International Tables Vol C Tables 4.2.6.8 and 6.1.1.4'
Cr Cr 0.3209 0.6236 'International Tables Vol C Tables 4.2.6.8 and 6.1.1.4'

loop_
_geom_angle_atom_site_label_1
_geom_angle_atom_site_label_2
_geom_angle_atom_site_label_3
_geom_angle
O1 Cr1 O2 83.73(11)
O1 Cr1 O17 89.99(12)
O2 Cr1 O17 172.26(12)
O1 Cr1 O13 175.70(12)
O2 Cr1 O13 92.24(11)
O17 Cr1 O13 94.14(12)
O1 Cr1 O5 88.16(11)
O2 Cr1 O5 83.31(11)
O17 Cr1 O5 91.99(12)
O13 Cr1 O5 92.86(11)
O1 Cr1 O9 85.29(11)
O2 Cr1 O9 88.05(11)
O17 Cr1 O9 95.97(11)
O13 Cr1 O9 93.11(11)
O5 Cr1 O9 169.68(11)
O1 Cr1 Cr2 41.56(8)
O2 Cr1 Cr2 42.17(8)
O17 Cr1 Cr2 131.40(8)
O13 Cr1 Cr2 134.39(9)
O5 Cr1 Cr2 84.33(8)
O9 Cr1 Cr2 85.48(7)
O1 Cr2 O21 90.95(12)
O1 Cr2 O2 83.87(11)
O21 Cr2 O2 174.80(12)
O1 Cr2 O25 174.49(12)
O21 Cr2 O25 93.31(12)
O2 Cr2 O25 91.88(11)
O1 Cr2 O10 84.44(11)
O21 Cr2 O10 93.04(11)
O2 Cr2 O10 86.81(11)
O25 Cr2 O10 91.84(12)
O1 Cr2 O6 87.17(11)
O21 Cr2 O6 93.58(11)
O2 Cr2 O6 85.85(11)
O25 Cr2 O6 96.05(12)
O10 Cr2 O6 169.39(11)
O1 Cr2 Cr1 41.72(8)
O21 Cr2 Cr1 132.67(9)
O2 Cr2 Cr1 42.15(8)
O25 Cr2 Cr1 133.93(8)
O10 Cr2 Cr1 84.07(7)
O6 Cr2 Cr1 85.35(8)
O6 P1 O5 115.07(15)
O6 P1 O4 111.83(16)
O5 P1 O4 111.06(16)
O6 P1 O3 106.15(15)
O5 P1 O3 109.43(15)
O4 P1 O3 102.37(15)
O10 P2 O9 114.81(14)
O10 P2 O8 110.90(15)
O9 P2 O8 112.67(15)
O10 P2 O7 109.38(15)
O9 P2 O7 106.20(14)
O8 P2 O7 101.92(14)
O13 P3 O14 117.49(17)
O13 P3 O12 108.50(16)
O14 P3 O12 107.59(17)
O13 P3 O11 104.93(15)
O14 P3 O11 110.62(17)
O12 P3 O11 107.28(16)
O17 P4 O18 116.17(17)
O17 P4 O16 111.41(16)
O18 P4 O16 107.25(18)
O17 P4 O15 104.02(15)
O18 P4 O15 111.24(16)
O16 P4 O15 106.36(15)
O21 P5 O22 116.64(17)
O21 P5 O20 111.34(17)
O22 P5 O20 107.63(17)
O21 P5 O19 105.79(15)
O22 P5 O19 111.48(17)
O20 P5 O19 103.16(16)
O25 P6 O26 114.89(17)
O25 P6 O24 112.58(17)
O26 P6 O24 108.30(19)
O25 P6 O23 107.32(15)
O26 P6 O23 110.38(16)
O24 P6 O23 102.69(15)
Cr2 O1 Cr1 96.72(12)
Cr2 O1 H1 115(4)
Cr1 O1 H1 117(4)
Cr1 O2 Cr2 95.68(12)
Cr1 O2 H2 112(4)
Cr2 O2 H2 114(3)
C1 O3 P1 124.5(2)
C16 O4 P1 122.6(3)
P1 O5 Cr1 127.51(15)
P1 O6 Cr2 125.63(16)
C20 O7 P2 129.0(2)
C35 O8 P2 122.7(3)
P2 O9 Cr1 125.22(15)
P2 O10 Cr2 127.46(15)
C39 O11 P3 126.1(2)
C54 O12 P3 125.2(3)
P3 O13 Cr1 153.23(19)
C58 O15 P4 119.6(2)
C73 O16 P4 122.0(3)
P4 O17 Cr1 153.84(19)
P4 O18 H18 117(5)
C77 O19 P5 124.6(2)
C92 O20 P5 123.4(3)
P5 O21 Cr2 152.43(19)
P5 O22 H22 132(3)
C96 O23 P6 121.4(2)
C111 O24 P6 120.5(3)
P6 O25 Cr2 162.66(19)
P6 O26 H22 120(3)
C6 C1 C2 122.9(3)
C6 C1 O3 120.8(3)
C2 C1 O3 116.3(3)
C3 C2 C1 116.0(4)
C3 C2 C7 120.0(4)
C1 C2 C7 123.9(3)
C4 C3 C2 122.7(4)
C4 C3 H3A 118.7
C2 C3 H3A 118.7
C5 C4 C3 118.1(4)
C5 C4 C11 121.0(4)
C3 C4 C11 120.8(4)
C4 C5 C6 122.6(4)
C4 C5 H5A 118.7
C6 C5 H5A 118.7
C1 C6 C5 116.1(4)
C1 C6 C12 127.1(3)
C5 C6 C12 116.7(3)
C8 C7 C10 106.9(4)
C8 C7 C9 107.2(4)
C10 C7 C9 110.0(4)
C8 C7 C2 111.1(3)
C10 C7 C2 111.4(4)
C9 C7 C2 110.1(3)
C7 C8 H8A 109.5
C7 C8 H8B 109.5
H8A C8 H8B 109.5
C7 C8 H8C 109.5
H8A C8 H8C 109.5
H8B C8 H8C 109.5
C7 C9 H9A 109.5
C7 C9 H9B 109.5
H9A C9 H9B 109.5
C7 C9 H9C 109.5
H9A C9 H9C 109.5
H9B C9 H9C 109.5
C7 C10 H10A 109.5
C7 C10 H10B 109.5
H10A C10 H10B 109.5
C7 C10 H10C 109.5
H10A C10 H10C 109.5
H10B C10 H10C 109.5
C4 C11 H11A 109.5
C4 C11 H11B 109.5
H11A C11 H11B 109.5
C4 C11 H11C 109.5
H11A C11 H11C 109.5
H11B C11 H11C 109.5
C15 C12 C14 110.4(3)
C15 C12 C13 105.2(3)
C14 C12 C13 108.5(3)
C15 C12 C6 113.7(3)
C14 C12 C6 110.5(3)
C13 C12 C6 108.2(3)
C12 C13 H13A 109.5
C12 C13 H13B 109.5
H13A C13 H13B 109.5
C12 C13 H13C 109.5
H13A C13 H13C 109.5
H13B C13 H13C 109.5
C12 C14 H14A 109.5
C12 C14 H14B 109.5
H14A C14 H14B 109.5
C12 C14 H14C 109.5
H14A C14 H14C 109.5
H14B C14 H14C 109.5
C12 C15 H15A 109.5
C12 C15 H15B 109.5
H15A C15 H15B 109.5
C12 C15 H15C 109.5
H15A C15 H15C 109.5
H15B C15 H15C 109.5
O4 C16 C17 109.1(4)
O4 C16 H16A 109.9
C17 C16 H16A 109.9
O4 C16 H16B 109.9
C17 C16 H16B 109.9
H16A C16 H16B 108.3
C16 C17 C18 115.6(4)
C16 C17 H17A 108.4
C18 C17 H17A 108.4
C16 C17 H17B 108.4
C18 C17 H17B 108.4
H17A C17 H17B 107.4
C17 C18 C19 112.9(5)
C17 C18 H18A 109.0
C19 C18 H18A 109.0
C17 C18 H18B 109.0
C19 C18 H18B 109.0
H18A C18 H18B 107.8
C18 C19 H19A 109.5
C18 C19 H19B 109.5
H19A C19 H19B 109.5
C18 C19 H19C 109.5
H19A C19 H19C 109.5
H19B C19 H19C 109.5
C25 C20 O7 119.9(3)
C25 C20 C21 123.0(3)
O7 C20 C21 117.0(3)
C22 C21 C20 116.3(4)
C22 C21 C26 119.6(4)
C20 C21 C26 124.1(3)
C23 C22 C21 122.6(4)
C23 C22 H22A 118.7
C21 C22 H22A 118.7
C24 C23 C22 118.1(4)
C24 C23 C30 120.9(4)
C22 C23 C30 120.9(4)
C23 C24 C25 124.1(4)
C23 C24 H24A 117.9
C25 C24 H24A 117.9
C24 C25 C20 115.2(4)
C24 C25 C31 118.9(3)
C20 C25 C31 125.8(3)
C29 C26 C27 110.9(4)
C29 C26 C21 112.0(4)
C27 C26 C21 110.9(3)
C29 C26 C28 105.6(3)
C27 C26 C28 106.7(4)
C21 C26 C28 110.5(3)
C26 C27 H27A 109.5
C26 C27 H27B 109.5
H27A C27 H27B 109.5
C26 C27 H27C 109.5
H27A C27 H27C 109.5
H27B C27 H27C 109.5
C26 C28 H28A 109.5
C26 C28 H28B 109.5
H28A C28 H28B 109.5
C26 C28 H28C 109.5
H28A C28 H28C 109.5
H28B C28 H28C 109.5
C26 C29 H29A 109.5
C26 C29 H29B 109.5
H29A C29 H29B 109.5
C26 C29 H29C 109.5
H29A C29 H29C 109.5
H29B C29 H29C 109.5
C23 C30 H30A 109.5
C23 C30 H30B 109.5
H30A C30 H30B 109.5
C23 C30 H30C 109.5
H30A C30 H30C 109.5
H30B C30 H30C 109.5
C34 C31 C32 111.3(3)
C34 C31 C25 112.9(3)
C32 C31 C25 110.0(3)
C34 C31 C33 105.7(3)
C32 C31 C33 106.9(3)
C25 C31 C33 109.8(3)
C31 C32 H32A 109.5
C31 C32 H32B 109.5
H32A C32 H32B 109.5
C31 C32 H32C 109.5
H32A C32 H32C 109.5
H32B C32 H32C 109.5
C31 C33 H33A 109.5
C31 C33 H33B 109.5
H33A C33 H33B 109.5
C31 C33 H33C 109.5
H33A C33 H33C 109.5
H33B C33 H33C 109.5
C31 C34 H34A 109.5
C31 C34 H34B 109.5
H34A C34 H34B 109.5
C31 C34 H34C 109.5
H34A C34 H34C 109.5
H34B C34 H34C 109.5
O8 C35 C36 107.8(4)
O8 C35 H35A 110.1
C36 C35 H35A 110.1
O8 C35 H35B 110.1
C36 C35 H35B 110.1
H35A C35 H35B 108.5
C37 C36 C35 116.8(5)
C37 C36 H36A 108.1
C35 C36 H36A 108.1
C37 C36 H36B 108.1
C35 C36 H36B 108.1
H36A C36 H36B 107.3
C36 C37 C38 114.1(5)
C36 C37 H37A 108.7
C38 C37 H37A 108.7
C36 C37 H37B 108.7
C38 C37 H37B 108.7
H37A C37 H37B 107.6
C37 C38 H38A 109.5
C37 C38 H38B 109.5
H38A C38 H38B 109.5
C37 C38 H38C 109.5
H38A C38 H38C 109.5
H38B C38 H38C 109.5
C40 C39 C44 123.1(4)
C40 C39 O11 119.4(4)
C44 C39 O11 117.4(3)
C41 C40 C39 116.0(4)
C41 C40 C45 117.5(4)
C39 C40 C45 126.5(4)
C42 C41 C40 123.0(4)
C42 C41 H41A 118.5
C40 C41 H41A 118.5
C43 C42 C41 117.9(4)
C43 C42 C49 121.5(4)
C41 C42 C49 120.4(4)
C42 C43 C44 122.9(4)
C42 C43 H43A 118.5
C44 C43 H43A 118.5
C43 C44 C39 115.8(3)
C43 C44 C50 119.1(3)
C39 C44 C50 124.9(3)
C46 C45 C48 110.9(4)
C46 C45 C40 110.3(4)
C48 C45 C40 113.7(4)
C46 C45 C47 107.8(5)
C48 C45 C47 105.5(4)
C40 C45 C47 108.4(4)
C45 C46 H46A 109.5
C45 C46 H46B 109.5
H46A C46 H46B 109.5
C45 C46 H46C 109.5
H46A C46 H46C 109.5
H46B C46 H46C 109.5
C45 C47 H47A 109.5
C45 C47 H47B 109.5
H47A C47 H47B 109.5
C45 C47 H47C 109.5
H47A C47 H47C 109.5
H47B C47 H47C 109.5
C45 C48 H48A 109.5
C45 C48 H48B 109.5
H48A C48 H48B 109.5
C45 C48 H48C 109.5
H48A C48 H48C 109.5
H48B C48 H48C 109.5
C42 C49 H49A 109.5
C42 C49 H49B 109.5
H49A C49 H49B 109.5
C42 C49 H49C 109.5
H49A C49 H49C 109.5
H49B C49 H49C 109.5
C51 C50 C53 107.6(3)
C51 C50 C52 109.2(3)
C53 C50 C52 106.9(3)
C51 C50 C44 112.6(3)
C53 C50 C44 109.8(3)
C52 C50 C44 110.4(3)
C50 C51 H51A 109.5
C50 C51 H51B 109.5
H51A C51 H51B 109.5
C50 C51 H51C 109.5
H51A C51 H51C 109.5
H51B C51 H51C 109.5
C50 C52 H52A 109.5
C50 C52 H52B 109.5
H52A C52 H52B 109.5
C50 C52 H52C 109.5
H52A C52 H52C 109.5
H52B C52 H52C 109.5
C50 C53 H53A 109.5
C50 C53 H53B 109.5
H53A C53 H53B 109.5
C50 C53 H53C 109.5
H53A C53 H53C 109.5
H53B C53 H53C 109.5
O12 C54 C55 107.7(4)
O12 C54 H54A 110.2
C55 C54 H54A 110.2
O12 C54 H54B 110.2
C55 C54 H54B 110.2
H54A C54 H54B 108.5
C54 C55 C56 113.3(4)
C54 C55 H55A 108.9
C56 C55 H55A 108.9
C54 C55 H55B 108.9
C56 C55 H55B 108.9
H55A C55 H55B 107.7
C55 C56 C57 110.8(4)
C55 C56 H56A 109.5
C57 C56 H56A 109.5
C55 C56 H56B 109.5
C57 C56 H56B 109.5
H56A C56 H56B 108.1
C56 C57 H57A 109.5
C56 C57 H57B 109.5
H57A C57 H57B 109.5
C56 C57 H57C 109.5
H57A C57 H57C 109.5
H57B C57 H57C 109.5
C59 C58 C63 123.4(3)
C59 C58 O15 119.9(3)
C63 C58 O15 116.7(3)
C58 C59 C60 115.1(4)
C58 C59 C64 127.2(3)
C60 C59 C64 117.4(3)
C61 C60 C59 123.5(4)
C61 C60 H60A 118.2
C59 C60 H60A 118.2
C60 C61 C62 118.3(4)
C60 C61 C68 121.7(4)
C62 C61 C68 119.8(4)
C61 C62 C63 122.3(4)
C61 C62 H62A 118.8
C63 C62 H62A 118.8
C62 C63 C58 115.5(4)
C62 C63 C69 120.7(4)
C58 C63 C69 123.1(3)
C65 C64 C67 110.0(4)
C65 C64 C59 111.0(3)
C67 C64 C59 114.9(3)
C65 C64 C66 109.0(4)
C67 C64 C66 105.6(4)
C59 C64 C66 106.0(4)
C64 C65 H65A 109.5
C64 C65 H65B 109.5
H65A C65 H65B 109.5
C64 C65 H65C 109.5
H65A C65 H65C 109.5
H65B C65 H65C 109.5
C64 C66 H66A 109.5
C64 C66 H66B 109.5
H66A C66 H66B 109.5
C64 C66 H66C 109.5
H66A C66 H66C 109.5
H66B C66 H66C 109.5
C64 C67 H67A 109.5
C64 C67 H67B 109.5
H67A C67 H67B 109.5
C64 C67 H67C 109.5
H67A C67 H67C 109.5
H67B C67 H67C 109.5
C61 C68 H68A 109.5
C61 C68 H68B 109.5
H68A C68 H68B 109.5
C61 C68 H68C 109.5
H68A C68 H68C 109.5
H68B C68 H68C 109.5
C70 C69 C71 106.7(4)
C70 C69 C63 111.2(3)
C71 C69 C63 116.2(3)
C70 C69 C72 107.0(3)
C71 C69 C72 108.5(4)
C63 C69 C72 106.9(3)
C69 C70 H70A 109.5
C69 C70 H70B 109.5
H70A C70 H70B 109.5
C69 C70 H70C 109.5
H70A C70 H70C 109.5
H70B C70 H70C 109.5
C69 C71 H71A 109.5
C69 C71 H71B 109.5
H71A C71 H71B 109.5
C69 C71 H71C 109.5
H71A C71 H71C 109.5
H71B C71 H71C 109.5
C69 C72 H72A 109.5
C69 C72 H72B 109.5
H72A C72 H72B 109.5
C69 C72 H72C 109.5
H72A C72 H72C 109.5
H72B C72 H72C 109.5
O16 C73 C74 108.4(4)
O16 C73 H73A 110.0
C74 C73 H73A 110.0
O16 C73 H73B 110.0
C74 C73 H73B 110.0
H73A C73 H73B 108.4
C75 C74 C73 115.6(4)
C75 C74 H74A 108.4
C73 C74 H74A 108.4
C75 C74 H74B 108.4
C73 C74 H74B 108.4
H74A C74 H74B 107.5
C74 C75 C76 113.6(4)
C74 C75 H75A 108.9
C76 C75 H75A 108.9
C74 C75 H75B 108.9
C76 C75 H75B 108.9
H75A C75 H75B 107.7
C75 C76 H76A 109.5
C75 C76 H76B 109.5
H76A C76 H76B 109.5
C75 C76 H76C 109.5
H76A C76 H76C 109.5
H76B C76 H76C 109.5
C78 C77 O19 119.5(3)
C78 C77 C82 122.8(4)
O19 C77 C82 117.8(3)
C79 C78 C77 115.6(4)
C79 C78 C83 117.6(4)
C77 C78 C83 126.8(4)
C80 C79 C78 123.6(4)
C80 C79 H79A 118.2
C78 C79 H79A 118.2
C79 C80 C81 117.9(4)
C79 C80 C87 121.3(4)
C81 C80 C87 120.8(4)
C82 C81 C80 122.4(4)
C82 C81 H81A 118.8
C80 C81 H81A 118.8
C81 C82 C77 116.3(3)
C81 C82 C88 119.0(3)
C77 C82 C88 124.7(3)
C84 C83 C85 108.1(4)
C84 C83 C86 110.1(4)
C85 C83 C86 105.9(4)
C84 C83 C78 109.7(4)
C85 C83 C78 108.8(4)
C86 C83 C78 114.1(4)
C83 C84 H84A 109.5
C83 C84 H84B 109.5
H84A C84 H84B 109.5
C83 C84 H84C 109.5
H84A C84 H84C 109.5
H84B C84 H84C 109.5
C83 C85 H85A 109.5
C83 C85 H85B 109.5
H85A C85 H85B 109.5
C83 C85 H85C 109.5
H85A C85 H85C 109.5
H85B C85 H85C 109.5
C83 C86 H86A 109.5
C83 C86 H86B 109.5
H86A C86 H86B 109.5
C83 C86 H86C 109.5
H86A C86 H86C 109.5
H86B C86 H86C 109.5
C80 C87 H87A 109.5
C80 C87 H87B 109.5
H87A C87 H87B 109.5
C80 C87 H87C 109.5
H87A C87 H87C 109.5
H87B C87 H87C 109.5
C90 C88 C89 110.2(3)
C90 C88 C91 107.6(4)
C89 C88 C91 106.0(3)
C90 C88 C82 111.3(3)
C89 C88 C82 111.4(3)
C91 C88 C82 110.1(3)
C88 C89 H89A 109.5
C88 C89 H89B 109.5
H89A C89 H89B 109.5
C88 C89 H89C 109.5
H89A C89 H89C 109.5
H89B C89 H89C 109.5
C88 C90 H90A 109.5
C88 C90 H90B 109.5
H90A C90 H90B 109.5
C88 C90 H90C 109.5
H90A C90 H90C 109.5
H90B C90 H90C 109.5
C88 C91 H91A 109.5
C88 C91 H91B 109.5
H91A C91 H91B 109.5
C88 C91 H91C 109.5
H91A C91 H91C 109.5
H91B C91 H91C 109.5
O20 C92 C93 108.1(4)
O20 C92 H92A 110.1
C93 C92 H92A 110.1
O20 C92 H92B 110.1
C93 C92 H92B 110.1
H92A C92 H92B 108.4
C92 C93 C94 115.5(4)
C92 C93 H93A 108.4
C94 C93 H93A 108.4
C92 C93 H93B 108.4
C94 C93 H93B 108.4
H93A C93 H93B 107.5
C95 C94 C93 113.6(5)
C95 C94 H94A 108.8
C93 C94 H94A 108.8
C95 C94 H94B 108.8
C93 C94 H94B 108.8
H94A C94 H94B 107.7
C94 C95 H95A 109.5
C94 C95 H95B 109.5
H95A C95 H95B 109.5
C94 C95 H95C 109.5
H95A C95 H95C 109.5
H95B C95 H95C 109.5
C101 C96 C97 122.6(3)
C101 C96 O23 119.4(3)
C97 C96 O23 118.0(3)
C98 C97 C96 116.3(3)
C98 C97 C102 118.0(3)
C96 C97 C102 125.7(3)
C99 C98 C97 122.7(4)
C99 C98 H98A 118.7
C97 C98 H98A 118.7
C100 C99 C98 118.1(3)
C100 C99 C106 120.9(4)
C98 C99 C106 120.8(4)
C99 C100 C101 123.3(3)
C99 C100 H10D 118.4
C101 C100 H10D 118.4
C100 C101 C96 115.6(3)
C100 C101 C107 117.1(3)
C96 C101 C107 127.1(3)
C104 C102 C105 106.2(4)
C153 C102 C97 117(2)
C104 C102 C97 117.1(3)
C105 C102 C97 107.6(4)
C104 C102 C103 108.0(5)
C105 C102 C103 108.4(4)
C97 C102 C103 109.4(4)
C153 C102 C155 111(3)
C97 C102 C155 108.9(19)
C153 C102 C154 117(3)
C97 C102 C154 103.2(15)
C155 C102 C154 97(3)
C102 C103 H10E 109.5
C102 C103 H10F 109.5
H10E C103 H10F 109.5
C102 C103 H10G 109.5
H10E C103 H10G 109.5
H10F C103 H10G 109.5
C102 C104 H10H 109.5
C102 C104 H10I 109.5
H10H C104 H10I 109.5
C102 C104 H10J 109.5
H10H C104 H10J 109.5
H10I C104 H10J 109.5
C102 C105 H10K 109.5
C102 C105 H10L 109.5
H10K C105 H10L 109.5
C102 C105 H10M 109.5
H10K C105 H10M 109.5
H10L C105 H10M 109.5
C102 C153 H53E 109.5
C102 C153 H53F 109.5
H53E C153 H53F 109.5
C102 C153 H53G 109.5
H53E C153 H53G 109.5
H53F C153 H53G 109.5
C102 C154 H54E 109.5
C102 C154 H54F 109.5
H54E C154 H54F 109.5
C102 C154 H54G 109.5
H54E C154 H54G 109.5
H54F C154 H54G 109.5
C102 C155 H55E 109.5
C102 C155 H55F 109.5
H55E C155 H55F 109.5
C102 C155 H55G 109.5
H55E C155 H55G 109.5
H55F C155 H55G 109.5
C99 C106 H10N 109.5
C99 C106 H10O 109.5
H10N C106 H10O 109.5
C99 C106 H10P 109.5
H10N C106 H10P 109.5
H10O C106 H10P 109.5
C108 C107 C109 109.5(4)
C108 C107 C110 109.6(3)
C109 C107 C110 105.9(3)
C108 C107 C101 109.7(3)
C109 C107 C101 114.9(3)
C110 C107 C101 107.1(3)
C107 C108 H10Q 109.5
C107 C108 H10R 109.5
H10Q C108 H10R 109.5
C107 C108 H10S 109.5
H10Q C108 H10S 109.5
H10R C108 H10S 109.5
C107 C109 H10T 109.5
C107 C109 H10U 109.5
H10T C109 H10U 109.5
C107 C109 H10V 109.5
H10T C109 H10V 109.5
H10U C109 H10V 109.5
C107 C110 H11D 109.5
C107 C110 H11E 109.5
H11D C110 H11E 109.5
C107 C110 H11F 109.5
H11D C110 H11F 109.5
H11E C110 H11F 109.5
O24 C111 C112 107.4(4)
O24 C111 H11G 110.2
C112 C111 H11G 110.2
O24 C111 H11H 110.2
C112 C111 H11H 110.2
H11G C111 H11H 108.5
C113 C112 C111 113.9(5)
C113 C112 H11I 108.8
C111 C112 H11I 108.8
C113 C112 H11J 108.8
C111 C112 H11J 108.8
H11I C112 H11J 107.7
C112 C113 C114 112.1(5)
C112 C113 H11K 109.2
C114 C113 H11K 109.2
C112 C113 H11L 109.2
C114 C113 H11L 109.2
H11K C113 H11L 107.9
C113 C114 H11M 109.5
C113 C114 H11N 109.5
H11M C114 H11N 109.5
C113 C114 H11O 109.5
H11M C114 H11O 109.5
H11N C114 H11O 109.5
C116 C115 H15D 109.5
C116 C115 H15E 109.5
H15D C115 H15E 109.5
C116 C115 H15F 109.5
H15D C115 H15F 109.5
H15E C115 H15F 109.5
C115 C116 C117 115.0(6)
C115 C116 H16D 108.5
C117 C116 H16D 108.5
C115 C116 H16E 108.5
C117 C116 H16E 108.5
H16D C116 H16E 107.5
C116 C117 C118 115.0(5)
C116 C117 H17D 108.5
C118 C117 H17D 108.5
C116 C117 H17E 108.5
C118 C117 H17E 108.5
H17D C117 H17E 107.5
C119 C118 C117 115.2(6)
C119 C118 H18D 108.5
C117 C118 H18D 108.5
C119 C118 H18E 108.5
C117 C118 H18E 108.5
H18D C118 H18E 107.5
C118 C119 C120 112.4(6)
C118 C119 H19D 109.1
C120 C119 H19D 109.1
C118 C119 H19E 109.1
C120 C119 H19E 109.1
H19D C119 H19E 107.9
C121 C120 C119 113.4(6)
C121 C120 H20D 108.9
C119 C120 H20D 108.9
C121 C120 H20E 108.9
C119 C120 H20E 108.9
H20D C120 H20E 107.7
C120 C121 H21D 109.5
C120 C121 H21E 109.5
H21D C121 H21E 109.5
C120 C121 H21F 109.5
H21D C121 H21F 109.5
H21E C121 H21F 109.5
C123 C122 H22D 109.5
C123 C122 H22E 109.5
H22D C122 H22E 109.5
C123 C122 H22F 109.5
H22D C122 H22F 109.5
H22E C122 H22F 109.5
C124 C123 C122 112.7(10)
C124 C123 H23D 109.0
C122 C123 H23D 109.0
C124 C123 H23E 109.0
C122 C123 H23E 109.0
H23D C123 H23E 107.8
C123 C124 C125 114.8(8)
C123 C124 H24D 108.6
C125 C124 H24D 108.6
C123 C124 H24E 108.6
C125 C124 H24E 108.6
H24D C124 H24E 107.5
C126 C125 C124 116.6(7)
C126 C125 H25D 108.1
C124 C125 H25D 108.1
C126 C125 H25E 108.1
C124 C125 H25E 108.1
H25D C125 H25E 107.3
C127 C126 C125 116.1(7)
C127 C126 H26D 108.3
C125 C126 H26D 108.3
C127 C126 H26E 108.3
C125 C126 H26E 108.3
H26D C126 H26E 107.4
C128 C127 C126 113.8(7)
C128 C127 H27D 108.8
C126 C127 H27D 108.8
C128 C127 H27E 108.8
C126 C127 H27E 108.8
H27D C127 H27E 107.7
C127 C128 H28D 109.5
C127 C128 H28E 109.5
H28D C128 H28E 109.5
C127 C128 H28F 109.5
H28D C128 H28F 109.5
H28E C128 H28F 109.5

loop_
_geom_bond_atom_site_label_1
_geom_bond_atom_site_label_2
_geom_bond_distance
_geom_bond_publ_flag
Cr1 Cr2 2.9058(7) y
Cr1 O1 1.947(3) y
Cr1 O2 1.959(3) y
Cr1 O5 1.982(3) y
Cr1 O9 1.988(2) y
Cr1 O13 1.973(3) y
Cr1 O17 1.967(3) y
Cr2 O1 1.941(3) y
Cr2 O2 1.960(3) y
Cr2 O6 1.991(3) y
Cr2 O10 1.976(3) y
Cr2 O21 1.956(3) y
Cr2 O25 1.970(3) y
P1 O6 1.508(3) ?
P1 O5 1.514(3) ?
P1 O4 1.563(3) ?
P1 O3 1.589(3) ?
P2 O10 1.506(3) ?
P2 O9 1.515(3) ?
P2 O8 1.564(3) ?
P2 O7 1.579(3) ?
P3 O13 1.483(3) ?
P3 O14 1.501(3) ?
P3 O12 1.570(3) ?
P3 O11 1.587(3) ?
P4 O17 1.485(3) ?
P4 O18 1.506(3) ?
P4 O16 1.570(3) ?
P4 O15 1.594(3) ?
P5 O21 1.490(3) ?
P5 O22 1.502(3) ?
P5 O20 1.568(3) ?
P5 O19 1.576(3) ?
P6 O25 1.477(3) ?
P6 O26 1.507(3) ?
P6 O24 1.566(3) ?
P6 O23 1.579(3) ?
O1 H1 0.67(4) y
O2 H2 0.76(5) y
O3 C1 1.417(4) ?
O4 C16 1.462(5) ?
O7 C20 1.407(4) ?
O8 C35 1.445(5) ?
O11 C39 1.421(4) ?
O12 C54 1.453(5) ?
O15 C58 1.415(4) ?
O16 C73 1.461(5) ?
O18 H18 0.77(7) ?
O19 C77 1.409(5) ?
O20 C92 1.439(5) ?
O22 H22 1.07(7) ?
O23 C96 1.418(4) ?
O24 C111 1.448(5) ?
O26 H22 1.33(7) ?
C1 C6 1.391(5) ?
C1 C2 1.409(6) ?
C2 C3 1.390(5) ?
C2 C7 1.550(6) ?
C3 C4 1.385(6) ?
C3 H3A 0.9500 ?
C4 C5 1.378(6) ?
C4 C11 1.524(6) ?
C5 C6 1.397(5) ?
C5 H5A 0.9500 ?
C6 C12 1.560(5) ?
C7 C8 1.532(6) ?
C7 C10 1.533(6) ?
C7 C9 1.537(6) ?
C8 H8A 0.9800 ?
C8 H8B 0.9800 ?
C8 H8C 0.9800 ?
C9 H9A 0.9800 ?
C9 H9B 0.9800 ?
C9 H9C 0.9800 ?
C10 H10A 0.9800 ?
C10 H10B 0.9800 ?
C10 H10C 0.9800 ?
C11 H11A 0.9800 ?
C11 H11B 0.9800 ?
C11 H11C 0.9800 ?
C12 C15 1.528(6) ?
C12 C14 1.532(6) ?
C12 C13 1.544(6) ?
C13 H13A 0.9800 ?
C13 H13B 0.9800 ?
C13 H13C 0.9800 ?
C14 H14A 0.9800 ?
C14 H14B 0.9800 ?
C14 H14C 0.9800 ?
C15 H15A 0.9800 ?
C15 H15B 0.9800 ?
C15 H15C 0.9800 ?
C16 C17 1.493(6) ?
C16 H16A 0.9900 ?
C16 H16B 0.9900 ?
C17 C18 1.507(6) ?
C17 H17A 0.9900 ?
C17 H17B 0.9900 ?
C18 C19 1.518(7) ?
C18 H18A 0.9900 ?
C18 H18B 0.9900 ?
C19 H19A 0.9800 ?
C19 H19B 0.9800 ?
C19 H19C 0.9800 ?
C20 C25 1.407(5) ?
C20 C21 1.418(6) ?
C21 C22 1.395(6) ?
C21 C26 1.547(5) ?
C22 C23 1.386(6) ?
C22 H22A 0.9500 ?
C23 C24 1.369(6) ?
C23 C30 1.511(6) ?
C24 C25 1.401(5) ?
C24 H24A 0.9500 ?
C25 C31 1.545(5) ?
C26 C29 1.527(6) ?
C26 C27 1.536(6) ?
C26 C28 1.548(6) ?
C27 H27A 0.9800 ?
C27 H27B 0.9800 ?
C27 H27C 0.9800 ?
C28 H28A 0.9800 ?
C28 H28B 0.9800 ?
C28 H28C 0.9800 ?
C29 H29A 0.9800 ?
C29 H29B 0.9800 ?
C29 H29C 0.9800 ?
C30 H30A 0.9800 ?
C30 H30B 0.9800 ?
C30 H30C 0.9800 ?
C31 C34 1.531(5) ?
C31 C32 1.538(6) ?
C31 C33 1.546(5) ?
C32 H32A 0.9800 ?
C32 H32B 0.9800 ?
C32 H32C 0.9800 ?
C33 H33A 0.9800 ?
C33 H33B 0.9800 ?
C33 H33C 0.9800 ?
C34 H34A 0.9800 ?
C34 H34B 0.9800 ?
C34 H34C 0.9800 ?
C35 C36 1.495(7) ?
C35 H35A 0.9900 ?
C35 H35B 0.9900 ?
C36 C37 1.487(8) ?
C36 H36A 0.9900 ?
C36 H36B 0.9900 ?
C37 C38 1.514(7) ?
C37 H37A 0.9900 ?
C37 H37B 0.9900 ?
C38 H38A 0.9800 ?
C38 H38B 0.9800 ?
C38 H38C 0.9800 ?
C39 C40 1.396(6) ?
C39 C44 1.410(5) ?
C40 C41 1.392(6) ?
C40 C45 1.555(6) ?
C41 C42 1.384(6) ?
C41 H41A 0.9500 ?
C42 C43 1.382(6) ?
C42 C49 1.510(5) ?
C43 C44 1.393(5) ?
C43 H43A 0.9500 ?
C44 C50 1.559(5) ?
C45 C46 1.520(7) ?
C45 C48 1.532(6) ?
C45 C47 1.555(7) ?
C46 H46A 0.9800 ?
C46 H46B 0.9800 ?
C46 H46C 0.9800 ?
C47 H47A 0.9800 ?
C47 H47B 0.9800 ?
C47 H47C 0.9800 ?
C48 H48A 0.9800 ?
C48 H48B 0.9800 ?
C48 H48C 0.9800 ?
C49 H49A 0.9800 ?
C49 H49B 0.9800 ?
C49 H49C 0.9800 ?
C50 C51 1.530(6) ?
C50 C53 1.534(6) ?
C50 C52 1.543(5) ?
C51 H51A 0.9800 ?
C51 H51B 0.9800 ?
C51 H51C 0.9800 ?
C52 H52A 0.9800 ?
C52 H52B 0.9800 ?
C52 H52C 0.9800 ?
C53 H53A 0.9800 ?
C53 H53B 0.9800 ?
C53 H53C 0.9800 ?
C54 C55 1.510(6) ?
C54 H54A 0.9900 ?
C54 H54B 0.9900 ?
C55 C56 1.514(6) ?
C55 H55A 0.9900 ?
C55 H55B 0.9900 ?
C56 C57 1.532(7) ?
C56 H56A 0.9900 ?
C56 H56B 0.9900 ?
C57 H57A 0.9800 ?
C57 H57B 0.9800 ?
C57 H57C 0.9800 ?
C58 C59 1.394(5) ?
C58 C63 1.414(5) ?
C59 C60 1.406(5) ?
C59 C64 1.553(5) ?
C60 C61 1.358(6) ?
C60 H60A 0.9500 ?
C61 C62 1.393(6) ?
C61 C68 1.515(5) ?
C62 C63 1.398(6) ?
C62 H62A 0.9500 ?
C63 C69 1.541(5) ?
C64 C65 1.519(6) ?
C64 C67 1.536(6) ?
C64 C66 1.555(6) ?
C65 H65A 0.9800 ?
C65 H65B 0.9800 ?
C65 H65C 0.9800 ?
C66 H66A 0.9800 ?
C66 H66B 0.9800 ?
C66 H66C 0.9800 ?
C67 H67A 0.9800 ?
C67 H67B 0.9800 ?
C67 H67C 0.9800 ?
C68 H68A 0.9800 ?
C68 H68B 0.9800 ?
C68 H68C 0.9800 ?
C69 C70 1.530(6) ?
C69 C71 1.539(6) ?
C69 C72 1.542(6) ?
C70 H70A 0.9800 ?
C70 H70B 0.9800 ?
C70 H70C 0.9800 ?
C71 H71A 0.9800 ?
C71 H71B 0.9800 ?
C71 H71C 0.9800 ?
C72 H72A 0.9800 ?
C72 H72B 0.9800 ?
C72 H72C 0.9800 ?
C73 C74 1.530(7) ?
C73 H73A 0.9900 ?
C73 H73B 0.9900 ?
C74 C75 1.488(8) ?
C74 H74A 0.9900 ?
C74 H74B 0.9900 ?
C75 C76 1.520(7) ?
C75 H75A 0.9900 ?
C75 H75B 0.9900 ?
C76 H76A 0.9800 ?
C76 H76B 0.9800 ?
C76 H76C 0.9800 ?
C77 C78 1.404(5) ?
C77 C82 1.412(6) ?
C78 C79 1.397(6) ?
C78 C83 1.550(6) ?
C79 C80 1.376(6) ?
C79 H79A 0.9500 ?
C80 C81 1.394(6) ?
C80 C87 1.512(6) ?
C81 C82 1.393(5) ?
C81 H81A 0.9500 ?
C82 C88 1.553(5) ?
C83 C84 1.526(6) ?
C83 C85 1.534(7) ?
C83 C86 1.538(7) ?
C84 H84A 0.9800 ?
C84 H84B 0.9800 ?
C84 H84C 0.9800 ?
C85 H85A 0.9800 ?
C85 H85B 0.9800 ?
C85 H85C 0.9800 ?
C86 H86A 0.9800 ?
C86 H86B 0.9800 ?
C86 H86C 0.9800 ?
C87 H87A 0.9800 ?
C87 H87B 0.9800 ?
C87 H87C 0.9800 ?
C88 C90 1.533(6) ?
C88 C89 1.541(5) ?
C88 C91 1.544(6) ?
C89 H89A 0.9800 ?
C89 H89B 0.9800 ?
C89 H89C 0.9800 ?
C90 H90A 0.9800 ?
C90 H90B 0.9800 ?
C90 H90C 0.9800 ?
C91 H91A 0.9800 ?
C91 H91B 0.9800 ?
C91 H91C 0.9800 ?
C92 C93 1.507(6) ?
C92 H92A 0.9900 ?
C92 H92B 0.9900 ?
C93 C94 1.515(7) ?
C93 H93A 0.9900 ?
C93 H93B 0.9900 ?
C94 C95 1.495(9) ?
C94 H94A 0.9900 ?
C94 H94B 0.9900 ?
C95 H95A 0.9800 ?
C95 H95B 0.9800 ?
C95 H95C 0.9800 ?
C96 C101 1.402(5) ?
C96 C97 1.406(5) ?
C97 C98 1.390(6) ?
C97 C102 1.549(5) ?
C98 C99 1.376(6) ?
C98 H98A 0.9500 ?
C99 C100 1.374(5) ?
C99 C106 1.518(5) ?
C100 C101 1.395(5) ?
C100 H10D 0.9500 ?
C101 C107 1.548(5) ?
C102 C153 1.39(5) ?
C102 C104 1.516(7) ?
C102 C105 1.519(6) ?
C102 C103 1.556(7) ?
C102 C155 1.59(5) ?
C102 C154 1.65(5) ?
C103 H10E 0.9800 ?
C103 H10F 0.9800 ?
C103 H10G 0.9800 ?
C104 H10H 0.9800 ?
C104 H10I 0.9800 ?
C104 H10J 0.9800 ?
C105 H10K 0.9800 ?
C105 H10L 0.9800 ?
C105 H10M 0.9800 ?
C153 H53E 0.9800 ?
C153 H53F 0.9800 ?
C153 H53G 0.9800 ?
C154 H54E 0.9800 ?
C154 H54F 0.9800 ?
C154 H54G 0.9800 ?
C155 H55E 0.9800 ?
C155 H55F 0.9800 ?
C155 H55G 0.9800 ?
C106 H10N 0.9800 ?
C106 H10O 0.9800 ?
C106 H10P 0.9800 ?
C107 C108 1.526(6) ?
C107 C109 1.536(6) ?
C107 C110 1.540(6) ?
C108 H10Q 0.9800 ?
C108 H10R 0.9800 ?
C108 H10S 0.9800 ?
C109 H10T 0.9800 ?
C109 H10U 0.9800 ?
C109 H10V 0.9800 ?
C110 H11D 0.9800 ?
C110 H11E 0.9800 ?
C110 H11F 0.9800 ?
C111 C112 1.540(7) ?
C111 H11G 0.9900 ?
C111 H11H 0.9900 ?
C112 C113 1.454(8) ?
C112 H11I 0.9900 ?
C112 H11J 0.9900 ?
C113 C114 1.520(8) ?
C113 H11K 0.9900 ?
C113 H11L 0.9900 ?
C114 H11M 0.9800 ?
C114 H11N 0.9800 ?
C114 H11O 0.9800 ?
C115 C116 1.467(9) ?
C115 H15D 0.9800 ?
C115 H15E 0.9800 ?
C115 H15F 0.9800 ?
C116 C117 1.507(9) ?
C116 H16D 0.9900 ?
C116 H16E 0.9900 ?
C117 C118 1.514(9) ?
C117 H17D 0.9900 ?
C117 H17E 0.9900 ?
C118 C119 1.509(9) ?
C118 H18D 0.9900 ?
C118 H18E 0.9900 ?
C119 C120 1.548(11) ?
C119 H19D 0.9900 ?
C119 H19E 0.9900 ?
C120 C121 1.507(9) ?
C120 H20D 0.9900 ?
C120 H20E 0.9900 ?
C121 H21D 0.9800 ?
C121 H21E 0.9800 ?
C121 H21F 0.9800 ?
C122 C123 1.501(14) ?
C122 H22D 0.9800 ?
C122 H22E 0.9800 ?
C122 H22F 0.9800 ?
C123 C124 1.474(15) ?
C123 H23D 0.9900 ?
C123 H23E 0.9900 ?
C124 C125 1.512(14) ?
C124 H24D 0.9900 ?
C124 H24E 0.9900 ?
C125 C126 1.507(11) ?
C125 H25D 0.9900 ?
C125 H25E 0.9900 ?
C126 C127 1.481(11) ?
C126 H26D 0.9900 ?
C126 H26E 0.9900 ?
C127 C128 1.410(11) ?
C127 H27D 0.9900 ?
C127 H27E 0.9900 ?
C128 H28D 0.9800 ?
C128 H28E 0.9800 ?
C128 H28F 0.9800 ?

loop_
_geom_hbond_atom_site_label_D
_geom_hbond_atom_site_label_H
_geom_hbond_atom_site_label_A
_geom_hbond_distance_DH
_geom_hbond_distance_HA
_geom_hbond_distance_DA
_geom_hbond_angle_DHA
_geom_hbond_publ_flag
O18 H18 O14 0.77(7) 1.69(7) 2.417(4) 157(7) yes
O22 H22 O26 1.07(7) 1.33(7) 2.399(4) 179(6) yes

loop_
_geom_torsion_atom_site_label_1
_geom_torsion_atom_site_label_2
_geom_torsion_atom_site_label_3
_geom_torsion_atom_site_label_4
_geom_torsion
O6 P1 O3 C1 140.0(3)
O5 P1 O3 C1 -95.3(3)
O4 P1 O3 C1 22.6(3)
O6 P1 O4 C16 93.1(3)
O5 P1 O4 C16 -36.9(4)
O3 P1 O4 C16 -153.6(3)
O6 P1 O5 Cr1 -14.5(3)
O4 P1 O5 Cr1 113.8(2)
O3 P1 O5 Cr1 -133.89(19)
O5 P1 O6 Cr2 18.0(3)
O4 P1 O6 Cr2 -110.0(2)
O3 P1 O6 Cr2 139.15(18)
O10 P2 O7 C20 102.8(3)
O9 P2 O7 C20 -132.8(3)
O8 P2 O7 C20 -14.6(3)
O10 P2 O8 C35 49.2(4)
O9 P2 O8 C35 -81.1(4)
O7 P2 O8 C35 165.5(4)
O10 P2 O9 Cr1 -19.4(2)
O8 P2 O9 Cr1 108.86(19)
O7 P2 O9 Cr1 -140.39(17)
O9 P2 O10 Cr2 20.3(3)
O8 P2 O10 Cr2 -108.8(2)
O7 P2 O10 Cr2 139.58(18)
O13 P3 O11 C39 -141.4(3)
O14 P3 O11 C39 90.9(3)
O12 P3 O11 C39 -26.2(3)
O13 P3 O12 C54 -164.2(3)
O14 P3 O12 C54 -36.2(4)
O11 P3 O12 C54 82.9(4)
O14 P3 O13 Cr1 1.2(5)
O12 P3 O13 Cr1 123.4(4)
O11 P3 O13 Cr1 -122.2(4)
O17 P4 O15 C58 -159.5(3)
O18 P4 O15 C58 74.7(3)
O16 P4 O15 C58 -41.8(3)
O17 P4 O16 C73 -146.2(3)
O18 P4 O16 C73 -18.0(4)
O15 P4 O16 C73 101.1(3)
O18 P4 O17 Cr1 -45.0(5)
O16 P4 O17 Cr1 78.2(4)
O15 P4 O17 Cr1 -167.6(4)
O21 P5 O19 C77 141.2(3)
O22 P5 O19 C77 -91.0(3)
O20 P5 O19 C77 24.2(3)
O21 P5 O20 C92 97.1(4)
O22 P5 O20 C92 -31.8(4)
O19 P5 O20 C92 -149.8(3)
O22 P5 O21 Cr2 -19.7(4)
O20 P5 O21 Cr2 -143.8(4)
O19 P5 O21 Cr2 104.8(4)
O25 P6 O23 C96 150.5(3)
O26 P6 O23 C96 -83.6(3)
O24 P6 O23 C96 31.7(3)
O25 P6 O24 C111 76.5(4)
O26 P6 O24 C111 -51.6(4)
O23 P6 O24 C111 -168.4(4)
O26 P6 O25 Cr2 45.0(7)
O24 P6 O25 Cr2 -79.6(7)
O23 P6 O25 Cr2 168.1(6)
P1 O3 C1 C6 81.0(4)
P1 O3 C1 C2 -100.6(4)
C6 C1 C2 C3 -12.5(6)
O3 C1 C2 C3 169.1(3)
C6 C1 C2 C7 164.1(4)
O3 C1 C2 C7 -14.3(6)
C1 C2 C3 C4 1.3(6)
C7 C2 C3 C4 -175.4(4)
C2 C3 C4 C5 6.8(7)
C2 C3 C4 C11 -174.8(4)
C3 C4 C5 C6 -4.4(7)
C11 C4 C5 C6 177.2(4)
C2 C1 C6 C5 14.6(6)
O3 C1 C6 C5 -167.0(4)
C2 C1 C6 C12 -162.7(4)
O3 C1 C6 C12 15.6(6)
C4 C5 C6 C1 -5.9(6)
C4 C5 C6 C12 171.8(4)
C3 C2 C7 C8 9.7(6)
C1 C2 C7 C8 -166.7(4)
C3 C2 C7 C10 -109.4(4)
C1 C2 C7 C10 74.2(5)
C3 C2 C7 C9 128.2(4)
C1 C2 C7 C9 -48.2(5)
C1 C6 C12 C15 21.2(6)
C5 C6 C12 C15 -156.1(4)
C1 C6 C12 C14 -103.5(5)
C5 C6 C12 C14 79.1(4)
C1 C6 C12 C13 137.7(4)
C5 C6 C12 C13 -39.6(5)
P1 O4 C16 C17 118.5(3)
O4 C16 C17 C18 58.5(5)
C16 C17 C18 C19 -179.8(5)
P2 O7 C20 C25 -86.5(4)
P2 O7 C20 C21 97.6(4)
C25 C20 C21 C22 8.2(6)
O7 C20 C21 C22 -176.0(4)
C25 C20 C21 C26 -170.6(4)
O7 C20 C21 C26 5.1(6)
C20 C21 C22 C23 -2.6(7)
C26 C21 C22 C23 176.3(4)
C21 C22 C23 C24 -2.8(7)
C21 C22 C23 C30 -178.5(5)
C22 C23 C24 C25 3.0(7)
C30 C23 C24 C25 178.7(5)
C23 C24 C25 C20 2.2(7)
C23 C24 C25 C31 -175.7(4)
O7 C20 C25 C24 176.4(4)
C21 C20 C25 C24 -8.0(6)
O7 C20 C25 C31 -6.0(6)
C21 C20 C25 C31 169.7(4)
C22 C21 C26 C29 103.9(5)
C20 C21 C26 C29 -77.3(5)
C22 C21 C26 C27 -131.6(4)
C20 C21 C26 C27 47.2(5)
C22 C21 C26 C28 -13.5(6)
C20 C21 C26 C28 165.3(4)
C24 C25 C31 C34 141.8(4)
C20 C25 C31 C34 -35.8(5)
C24 C25 C31 C32 -93.3(4)
C20 C25 C31 C32 89.1(5)
C24 C25 C31 C33 24.1(5)
C20 C25 C31 C33 -153.6(4)
P2 O8 C35 C36 -172.6(4)
O8 C35 C36 C37 57.8(7)
C35 C36 C37 C38 170.9(5)
P3 O11 C39 C40 -92.4(4)
P3 O11 C39 C44 89.8(4)
C44 C39 C40 C41 -12.2(6)
O11 C39 C40 C41 170.0(3)
C44 C39 C40 C45 166.6(4)
O11 C39 C40 C45 -11.1(6)
C39 C40 C41 C42 3.9(6)
C45 C40 C41 C42 -175.1(4)
C40 C41 C42 C43 4.8(6)
C40 C41 C42 C49 179.3(4)
C41 C42 C43 C44 -5.9(6)
C49 C42 C43 C44 179.7(4)
C42 C43 C44 C39 -1.7(6)
C42 C43 C44 C50 173.8(4)
C40 C39 C44 C43 11.2(6)
O11 C39 C44 C43 -171.0(3)
C40 C39 C44 C50 -164.0(4)
O11 C39 C44 C50 13.8(6)
C41 C40 C45 C46 -79.7(5)
C39 C40 C45 C46 101.4(5)
C41 C40 C45 C48 155.0(4)
C39 C40 C45 C48 -23.9(7)
C41 C40 C45 C47 38.0(6)
C39 C40 C45 C47 -140.8(5)
C43 C44 C50 C51 99.1(4)
C39 C44 C50 C51 -85.9(5)
C43 C44 C50 C53 -20.8(5)
C39 C44 C50 C53 154.2(4)
C43 C44 C50 C52 -138.5(4)
C39 C44 C50 C52 36.5(5)
P3 O12 C54 C55 175.5(3)
O12 C54 C55 C56 172.8(4)
C54 C55 C56 C57 -178.2(4)
P4 O15 C58 C59 -85.7(4)
P4 O15 C58 C63 95.8(4)
C63 C58 C59 C60 -14.9(6)
O15 C58 C59 C60 166.7(3)
C63 C58 C59 C64 159.1(4)
O15 C58 C59 C64 -19.4(6)
C58 C59 C60 C61 4.6(6)
C64 C59 C60 C61 -170.0(4)
C59 C60 C61 C62 5.7(6)
C59 C60 C61 C68 -179.6(4)
C60 C61 C62 C63 -6.6(6)
C68 C61 C62 C63 178.5(4)
C61 C62 C63 C58 -2.7(6)
C61 C62 C63 C69 167.5(4)
C59 C58 C63 C62 14.0(6)
O15 C58 C63 C62 -167.5(3)
C59 C58 C63 C69 -156.0(4)
O15 C58 C63 C69 22.5(5)
C58 C59 C64 C65 117.9(5)
C60 C59 C64 C65 -68.3(5)
C58 C59 C64 C67 -7.6(6)
C60 C59 C64 C67 166.2(4)
C58 C59 C64 C66 -123.8(4)
C60 C59 C64 C66 50.0(5)
C62 C63 C69 C70 8.5(5)
C58 C63 C69 C70 177.9(4)
C62 C63 C69 C71 130.8(4)
C58 C63 C69 C71 -59.8(5)
C62 C63 C69 C72 -108.0(4)
C58 C63 C69 C72 61.5(5)
P4 O16 C73 C74 -179.8(3)
O16 C73 C74 C75 66.8(6)
C73 C74 C75 C76 177.2(5)
P5 O19 C77 C78 87.9(4)
P5 O19 C77 C82 -93.6(4)
O19 C77 C78 C79 -168.4(3)
C82 C77 C78 C79 13.2(6)
O19 C77 C78 C83 13.4(6)
C82 C77 C78 C83 -165.0(4)
C77 C78 C79 C80 -3.7(6)
C83 C78 C79 C80 174.8(4)
C78 C79 C80 C81 -5.4(7)
C78 C79 C80 C87 177.2(4)
C79 C80 C81 C82 5.6(6)
C87 C80 C81 C82 -176.9(4)
C80 C81 C82 C77 3.2(6)
C80 C81 C82 C88 -175.6(4)
C78 C77 C82 C81 -13.0(6)
O19 C77 C82 C81 168.5(3)
C78 C77 C82 C88 165.7(4)
O19 C77 C82 C88 -12.7(6)
C79 C78 C83 C84 78.1(5)
C77 C78 C83 C84 -103.7(5)
C79 C78 C83 C85 -39.9(6)
C77 C78 C83 C85 138.3(5)
C79 C78 C83 C86 -157.9(4)
C77 C78 C83 C86 20.3(6)
C81 C82 C88 C90 -94.8(4)
C77 C82 C88 C90 86.5(5)
C81 C82 C88 C89 141.8(4)
C77 C82 C88 C89 -36.9(5)
C81 C82 C88 C91 24.4(5)
C77 C82 C88 C91 -154.3(4)
P5 O20 C92 C93 134.6(4)
O20 C92 C93 C94 55.0(6)
C92 C93 C94 C95 56.7(7)
P6 O23 C96 C101 92.2(4)
P6 O23 C96 C97 -88.2(4)
C101 C96 C97 C98 -12.6(5)
O23 C96 C97 C98 167.8(3)
C101 C96 C97 C102 164.1(4)
O23 C96 C97 C102 -15.5(5)
C96 C97 C98 C99 3.2(6)
C102 C97 C98 C99 -173.8(4)
C97 C98 C99 C100 5.1(6)
C97 C98 C99 C106 -178.9(4)
C98 C99 C100 C101 -4.7(6)
C106 C99 C100 C101 179.3(4)
C99 C100 C101 C96 -4.0(6)
C99 C100 C101 C107 172.4(4)
C97 C96 C101 C100 12.9(5)
O23 C96 C101 C100 -167.5(3)
C97 C96 C101 C107 -163.1(4)
O23 C96 C101 C107 16.5(6)
C98 C97 C102 C153 -108(3)
C96 C97 C102 C153 76(3)
C98 C97 C102 C104 169.6(4)
C96 C97 C102 C104 -7.1(6)
C98 C97 C102 C105 50.3(5)
C96 C97 C102 C105 -126.4(5)
C98 C97 C102 C103 -67.2(5)
C96 C97 C102 C103 116.1(5)
C98 C97 C102 C155 19(2)
C96 C97 C102 C155 -157(2)
C98 C97 C102 C154 121.6(18)
C96 C97 C102 C154 -55.1(19)
C100 C101 C107 C108 71.5(5)
C96 C101 C107 C108 -112.6(4)
C100 C101 C107 C109 -164.6(4)
C96 C101 C107 C109 11.3(6)
C100 C101 C107 C110 -47.3(4)
C96 C101 C107 C110 128.6(4)
P6 O24 C111 C112 175.5(4)
O24 C111 C112 C113 -59.7(7)
C111 C112 C113 C114 -178.2(5)
C115 C116 C117 C118 -172.1(5)
C116 C117 C118 C119 -172.0(6)
C117 C118 C119 C120 -168.9(6)
C118 C119 C120 C121 -63.1(9)
C122 C123 C124 C125 -175.0(8)
C123 C124 C125 C126 -60.3(11)
C124 C125 C126 C127 -175.6(7)
C125 C126 C127 C128 -177.6(6)
